data_4317783
loop_
_publ_author_name
'Vernon C. Cook'
'Anthony C. Willis'
'Johann Zank'
'S. Bruce Wild'

_publ_contact_author_address
;
Research School of Chemistry,
Australian National University,
Canberra, A. C. T. 0200, Australia
;
_publ_contact_author_email ' sbw@rsc.anu.edu.au '
_publ_contact_author_fax ' 61 2 6125 0750 '
_publ_contact_author_name '  S. Bruce Wild  '
_publ_contact_author_phone ' 61 2 6125 4236 '
_publ_section_title
;
 Synthesis and Resolution of
 (R*,R*)-(\+-)-1,1,4,7,10,10-Hexaphenyl-1,10-diarsa-4,7-diphosphadecane:
 New Ligand for the Stereoselective Self-Assembly of Dicopper(I),
 Disilver(I), and Digold(I) Helicates
;
_journal_name_full 'Inorganic Chemistry'
_journal_page_first 1897
_journal_page_last 1906
_journal_paper_doi 10.1021/ic010988d
_journal_volume 41
_journal_year 2002
_chemical_formula_moiety 'C84 H84 Ag2 As4 P4 2+, 2(F6 P -)  '
_chemical_formula_sum 'C84 H84 Ag2 As4 F12 P6'
_chemical_formula_weight 2022.83
_space_group_IT_number 1
_symmetry_cell_setting triclinic
_symmetry_space_group_name_Hall 'P 1'
_symmetry_space_group_name_H-M 'P 1'
_audit_creation_date 99-11-29
_audit_creation_method from_xtal_archive_file_using_CIFIO
_audit_update_record
;
2001-08-28  amend cif to match report
2001-08-28  passes checkcif with minor warnings

;
_cell_angle_alpha 92.057(18)
_cell_angle_beta 95.188(14)
_cell_angle_gamma 98.234(17)
_cell_formula_units_Z 2
_cell_length_a 12.487(2)
_cell_length_b 12.695(4)
_cell_length_c 27.242(4)
_cell_measurement_reflns_used 25
_cell_measurement_temperature 293
_cell_measurement_theta_max 34.23
_cell_measurement_theta_min 24.14
_cell_volume 4251.2(16)
_computing_cell_refinement 'MSC/AFC Diffractometer Control'
_computing_data_collection 'MSC/AFC Diffractometer Control'
_computing_data_reduction xtal_DIFDAT_ABSORB_SORTRF_ADDREF
_computing_molecular_graphics xtal
_computing_publication_material xtal_BONDLA_CIFIO
_computing_structure_refinement xtal_CRYLSQ
_computing_structure_solution xtal
_diffrn_ambient_temperature 296.2
_diffrn_measurement_device_details
;
Rigaku AFC6R diffractometer with extended arm and
evacuated collimator and beam tunnel.
Data cannot be collected beyond \y 60 deg in this configuration.
;
_diffrn_measurement_device_type 'Rigaku AFC6R'
_diffrn_measurement_method \w-2\q
_diffrn_radiation_detector 'scintillation counter'
_diffrn_radiation_monochromator graphite
_diffrn_radiation_source 'Rigaku rotating anode'
_diffrn_radiation_type 'Cu K\a'
_diffrn_radiation_wavelength 1.5418
_diffrn_reflns_av_R_equivalents .032
_diffrn_reflns_av_sigmaI/netI .044
_diffrn_reflns_limit_h_max 13
_diffrn_reflns_limit_h_min -13
_diffrn_reflns_limit_k_max 0
_diffrn_reflns_limit_k_min -14
_diffrn_reflns_limit_l_max 30
_diffrn_reflns_limit_l_min -30
_diffrn_reflns_number 12874
_diffrn_reflns_reduction_process equatorial_monochr_Lp
_diffrn_reflns_theta_max 60.25
_diffrn_reflns_theta_min 3.52
_diffrn_standards_decay_% -20
_diffrn_standards_interval_count 150
_diffrn_standards_number 3
_exptl_absorpt_coefficient_mu 7.07
_exptl_absorpt_correction_T_max .84
_exptl_absorpt_correction_T_min .44
_exptl_absorpt_correction_type analytical
_exptl_absorpt_process_details
;
analytical (de Meulenaer & Tompa, 1965)
;
_exptl_crystal_colour colourless
_exptl_crystal_density_diffrn 1.58
_exptl_crystal_density_meas ?
_exptl_crystal_description platelet
_exptl_crystal_F_000 2024
_exptl_crystal_size_max .15
_exptl_crystal_size_mid .10
_exptl_crystal_size_min .02
_refine_diff_density_max .851
_refine_diff_density_min -1.16
_refine_ls_abs_structure_details
;
Refinement of a model with coordinates transformed by (-x, -y, -z) 
yielded significantly inferior agreement factors (R = 0.069, Rw = 
0.090, GOF = 1.91) establishing that the original model shows the 
absolute configuration.  It is also in agreement with the known 
chirality of the ligand.
;
_refine_ls_abs_structure_Flack 0
_refine_ls_extinction_coef .00000
_refine_ls_extinction_method none
_refine_ls_goodness_of_fit_all 1.556
_refine_ls_goodness_of_fit_ref 1.704
_refine_ls_hydrogen_treatment noref
_refine_ls_matrix_type full
_refine_ls_number_constraints 0
_refine_ls_number_parameters 819
_refine_ls_number_reflns 9216
_refine_ls_number_restraints 37
_refine_ls_R_factor_all .085
_refine_ls_R_factor_gt .062
_refine_ls_shift/su_max .113
_refine_ls_shift/su_mean .008
_refine_ls_structure_factor_coef F
_refine_ls_weighting_details 'w = 1/[\s^2^(Fo) + 0.0009|Fo|^2^]'
_refine_ls_weighting_scheme sigma
_refine_ls_wR_factor_all .087
_refine_ls_wR_factor_ref .08
_reflns_d_resolution_high .888
_reflns_d_resolution_low 12.549
_reflns_limit_h_max 13
_reflns_limit_h_min -13
_reflns_limit_k_max 0
_reflns_limit_k_min -14
_reflns_limit_l_max 30
_reflns_limit_l_min -30
_reflns_number_gt 9216
_reflns_number_total 12601
_reflns_threshold_expression I>2.00\s(I)
_cod_data_source_file ic010988d_3.cif
_cod_data_source_block vcc4
_cod_depositor_comments
;
The following automatic conversions were performed:

'_exptl_crystal_density_meas' value 'not measured' was changed to '?'
- the value is perceived as not measured.

Automatic conversion script
Id: cif_fix_values 3008 2015-01-20 13:52:24Z robertas 
;
_cod_original_cell_volume 4251.3(16)
_cod_original_sg_symbol_Hall p_1
_cod_original_formula_sum 'C84 H84 Ag2 As4 F12 P6 '
_cod_database_code 4317783

loop_
_symmetry_equiv_pos_as_xyz
+x,+y,+z

loop_
_atom_site_aniso_label
_atom_site_aniso_U_11
_atom_site_aniso_U_22
_atom_site_aniso_U_33
_atom_site_aniso_U_12
_atom_site_aniso_U_13
_atom_site_aniso_U_23
Ag1 .0380(7) .0376(7) .0418(7) .0044(6) .0009(6) -.0021(6)
Ag2 .0461(8) .0331(7) .0443(8) .0067(6) .0084(6) .0060(6)
Ag3 .0565(9) .0402(8) .0547(9) .0057(7) .0017(7) .0051(7)
Ag4 .0514(9) .0485(9) .0552(9) .0085(7) .0018(7) -.0019(7)
As11 .0426(12) .0442(12) .0454(12) .0038(10) .0066(9) -.0039(9)
As14 .0387(11) .0372(11) .0445(11) .0046(9) .0077(9) .0055(9)
As21 .0431(11) .0321(11) .0428(11) .0045(9) .0001(9) -.0000(8)
As24 .0474(12) .0352(11) .0448(12) .0047(9) .0063(9) -.0011(9)
As31 .0569(14) .0488(13) .0513(13) .0084(11) -.0004(11) .0023(10)
As34 .0673(16) .0728(18) .0661(16) .0200(14) .0021(13) -.0256(14)
As41 .0715(16) .0384(13) .0702(16) .0022(11) -.0031(13) .0067(11)
As44 .0500(13) .0488(14) .0626(15) .0020(11) .0017(11) .0076(11)
P1 .055(3) .063(4) .067(4) .020(3) .012(3) .006(3)
P2 .088(5) .080(5) .055(4) .032(4) .009(3) .015(3)
P3 .077(4) .079(4) .054(3) .009(3) .008(3) .017(3)
P4 .096(6) .072(5) .118(7) .030(4) -.022(5) -.022(4)
P12 .038(2) .035(2) .039(2) .010(2) .004(2) -.000(2)
P13 .039(3) .038(3) .045(3) .005(2) .012(2) .001(2)
P22 .041(3) .036(3) .046(3) .006(2) -.005(2) -.005(2)
P23 .040(2) .032(2) .042(3) .007(2) .004(2) .002(2)
P32 .048(3) .049(3) .051(3) .001(2) -.000(2) .001(2)
P33 .056(3) .034(3) .066(4) .003(2) .016(3) .000(2)
P42 .068(3) .039(3) .046(3) .004(3) .002(3) .003(2)
P43 .053(3) .047(3) .050(3) .004(2) .002(2) .001(2)
F11 .088(11) .129(14) .122(13) .074(10) .034(10) .035(11)
F14 .091(10) .089(11) .110(12) .062(9) -.012(9) .008(9)
F21 .097(11) .149(16) .093(11) .079(11) .003(9) .023(11)
F22 .163(17) .143(16) .081(11) .059(14) .055(11) .055(11)
F23 .140(18) .105(16) .23(3) -.046(14) .004(17) -.033(16)
F24 .180(19) .20(2) .081(11) .138(18) .027(12) .029(12)
F25 .22(2) .21(2) .086(13) .10(2) .053(14) .078(15)
F26 .20(3) .16(2) .35(5) .04(2) -.15(3) -.12(3)
F31 .23(2) .076(11) .091(12) .043(13) .042(14) .005(9)
F32 .152(17) .163(19) .055(9) -.007(14) -.000(10) -.007(10)
F33 .081(11) .144(17) .129(15) -.036(10) .037(10) .013(12)
F34 .124(13) .105(13) .139(15) .062(11) .048(12) .065(12)
F35 .114(12) .089(11) .066(9) .036(9) -.004(8) -.004(8)
F36 .074(10) .115(13) .120(13) .009(9) .033(9) .015(11)
F41 .24(3) .17(2) .111(16) -.06(2) -.083(17) -.014(15)
F42 .118(17) .21(3) .18(2) .007(17) .014(16) -.03(2)
F43 .24(3) .050(11) .22(3) .003(14) -.03(2) -.007(13)
F44 .168(18) .127(16) .125(15) .072(14) -.053(14) -.040(13)
F45 .15(2) .35(4) .120(17) .12(3) -.030(15) -.04(2)
F46 .20(2) .077(13) .24(3) .038(14) -.12(2) -.005(15)

loop_
_atom_site_label
_atom_site_fract_x
_atom_site_fract_y
_atom_site_fract_z
_atom_site_U_iso_or_equiv
_atom_site_occupancy
_atom_site_thermal_displace_type
_atom_site_calc_flag
_atom_site_calc_attached_atom
Ag1 .50000 .50000 .50000 .0395(6) 1.0 Uani ? ?
Ag2 .26259(14) .78975(14) .64947(7) .0408(7) 1.0 Uani ? ?
Ag3 .55249(16) .51804(15) .14644(7) .0507(8) 1.0 Uani ? ?
Ag4 .26431(16) .20523(16) .01760(7) .0519(8) 1.0 Uani ? ?
As11 .6922(2) .5434(2) .47165(9) .0443(10) 1.0 Uani ? ?
As14 .08865(18) .67563(19) .67613(9) .0399(10) 1.0 Uani ? ?
As21 .37493(19) .32092(18) .47439(9) .0398(10) 1.0 Uani ? ?
As24 .3142(2) .98941(19) .67635(9) .0426(10) 1.0 Uani ? ?
As31 .7012(2) .4578(2) .20812(10) .0526(12) 1.0 Uani ? ?
As34 .3414(2) .0716(2) -.04054(11) .0688(15) 1.0 Uani ? ?
As41 .5482(2) .7190(2) .13081(11) .0612(13) 1.0 Uani ? ?
As44 .0543(2) .1573(2) -.00179(10) .0544(12) 1.0 Uani ? ?
P1 .7405(4) 1.0022(5) .5729(2) .060(3) 1.0 Uani ? ?
P2 .9287(6) .3984(6) .8312(2) .072(4) 1.0 Uani ? ?
P3 1.0235(6) 1.0960(6) .3229(2) .070(4) 1.0 Uani ? ?
P4 1.0644(7) .7249(6) .0563(4) .097(5) 1.0 Uani ? ?
P12 .5878(4) .5615(4) .58321(17) .037(2) 1.0 Uani ? ?
P13 .3579(4) .6510(4) .68814(18) .040(2) 1.0 Uani ? ?
P22 .3464(4) .5847(4) .46234(19) .042(2) 1.0 Uani ? ?
P23 .2977(4) .8482(4) .56636(18) .038(2) 1.0 Uani ? ?
P32 .6371(4) .4166(4) .0834(2) .050(3) 1.0 Uani ? ?
P33 .3799(5) .1362(4) .0828(2) .052(3) 1.0 Uani ? ?
P42 .3556(5) .5143(4) .1570(2) .051(3) 1.0 Uani ? ?
P43 .2341(4) .3894(4) .0051(2) .051(3) 1.0 Uani ? ?
F11 .8246(10) .9231(11) .5861(5) .105(11) 1.0 Uani ? ?
F12a .7192(17) .9502(15) .5188(5) .086(6) 0.5 Uiso ? ?
F12b .7752(16) 1.0049(17) .5182(5) .086(6) 0.5 Uiso ? ?
F13a .6480(12) .9163(13) .5898(8) .103(7) 0.5 Uiso ? ?
F13b .6492(13) .9045(12) .5562(8) .103(7) 0.5 Uiso ? ?
F14 .6548(10) 1.0799(10) .5597(5) .093(9) 1.0 Uani ? ?
F15a .7620(17) 1.0532(15) .6276(5) .093(7) 0.5 Uiso ? ?
F15b .7058(17) 1.0007(16) .6270(5) .093(7) 0.5 Uiso ? ?
F16a .8346(12) 1.0875(13) .5571(8) .101(7) 0.5 Uiso ? ?
F16b .8319(13) 1.1005(11) .5883(8) .101(7) 0.5 Uiso ? ?
F21 1.0260(13) .3339(15) .8412(6) .107(11) 1.0 Uani ? ?
F22 .9590(17) .4184(16) .7766(6) .122(13) 1.0 Uani ? ?
F23 .8557(18) .2933(17) .8059(10) .166(18) 1.0 Uani ? ?
F24 .8344(18) .4668(18) .8215(6) .141(15) 1.0 Uani ? ?
F25 .883(2) .371(2) .8810(7) .159(18) 1.0 Uani ? ?
F26 1.002(2) .503(2) .8500(14) .25(3) 1.0 Uani ? ?
F31 1.067(2) .9848(14) .3291(7) .129(14) 1.0 Uani ? ?
F32 .9902(17) 1.0726(17) .2661(6) .127(13) 1.0 Uani ? ?
F33 .9103(14) 1.0514(16) .3368(7) .121(12) 1.0 Uani ? ?
F34 .9851(15) 1.2099(14) .3192(7) .114(12) 1.0 Uani ? ?
F35 1.0621(13) 1.1264(12) .3800(5) .089(9) 1.0 Uani ? ?
F36 1.1428(12) 1.1449(14) .3104(7) .102(11) 1.0 Uani ? ?
F41 1.010(2) .705(2) .0021(8) .19(2) 1.0 Uani ? ?
F42 1.1856(18) .726(2) .0371(10) .17(2) 1.0 Uani ? ?
F43 1.050(2) .6043(14) .0647(10) .175(19) 1.0 Uani ? ?
F44 1.1243(18) .7476(16) .1107(8) .140(14) 1.0 Uani ? ?
F45 .957(2) .727(3) .0773(9) .20(2) 1.0 Uani ? ?
F46 1.086(2) .8491(16) .0483(11) .182(19) 1.0 Uani ? ?
C11 .7770(14) .6000(15) .5326(7) .041(4) 1.0 Uiso ? ?
C12 .7117(15) .6496(15) .5708(7) .041(4) 1.0 Uiso ? ?
C13 .5272(14) .6421(14) .6273(6) .036(4) 1.0 Uiso ? ?
C14 .4283(14) .5761(14) .6462(6) .039(4) 1.0 Uiso ? ?
C15 .2519(14) .5490(14) .7048(7) .040(4) 1.0 Uiso ? ?
C16 .1558(14) .5967(15) .7267(7) .041(4) 1.0 Uiso ? ?
C21 .2732(15) .3730(15) .4256(7) .045(4) 1.0 Uiso ? ?
C22 .2339(15) .4754(16) .4470(7) .046(5) 1.0 Uiso ? ?
C23 .2903(15) .6664(16) .5068(7) .047(5) 1.0 Uiso ? ?
C24 .3653(14) .7713(14) .5225(6) .036(4) 1.0 Uiso ? ?
C25 .3906(16) .9736(17) .5772(8) .052(5) 1.0 Uiso ? ?
C26 .3490(14) 1.0512(15) .6126(7) .042(4) 1.0 Uiso ? ?
C31 .7549(17) .3549(17) .1661(8) .057(5) 1.0 Uiso ? ?
C32 .7647(16) .3876(16) .1140(7) .050(5) 1.0 Uiso ? ?
C33 .5573(18) .2861(19) .0648(8) .061(6) 1.0 Uiso ? ?
C34 .5008(18) .2293(18) .1051(8) .061(6) 1.0 Uiso ? ?
C35 .4362(17) .0239(17) .0552(8) .055(5) 1.0 Uiso ? ?
C36 .368(2) -.030(2) .0081(9) .072(6) 1.0 Uiso ? ?
C41 .3932(17) .7235(17) .1235(8) .055(5) 1.0 Uiso ? ?
C42 .3347(18) .6549(18) .1607(8) .060(6) 1.0 Uiso ? ?
C43 .2599(16) .4525(17) .1045(8) .052(5) 1.0 Uiso ? ?
C44 .2911(15) .4902(16) .0532(7) .046(5) 1.0 Uiso ? ?
C45 .0867(18) .3875(18) .0064(8) .061(6) 1.0 Uiso ? ?
C46 .0167(19) .2926(19) -.0255(9) .064(6) 1.0 Uiso ? ?
C111 .778(2) .4332(18) .4511(6) .052(5) 1.0 Uiso ? ?
C112 .7423(11) .331(2) .4667(6) .059(5) 1.0 Uiso ? ?
C113 .800(2) .2473(11) .4566(6) .075(7) 1.0 Uiso ? ?
C114 .893(2) .2655(18) .4310(6) .087(8) 1.0 Uiso ? ?
C115 .9279(11) .368(2) .4156(6) .077(7) 1.0 Uiso ? ?
C116 .870(2) .4514(11) .4256(6) .069(6) 1.0 Uiso ? ?
C121 .7191(15) .6564(12) .4270(6) .054(5) 1.0 Uiso ? ?
C122 .7200(15) .7614(14) .4446(5) .073(7) 1.0 Uiso ? ?
C123 .7288(15) .8444(10) .4121(6) .078(7) 1.0 Uiso ? ?
C124 .7364(15) .8223(12) .3619(6) .099(9) 1.0 Uiso ? ?
C125 .7354(15) .7172(14) .3443(5) .116(11) 1.0 Uiso ? ?
C126 .7267(15) .6342(10) .3769(6) .077(7) 1.0 Uiso ? ?
C131 .6384(13) .4639(11) .6230(5) .037(4) 1.0 Uiso ? ?
C132 .6114(11) .3552(13) .6093(4) .047(5) 1.0 Uiso ? ?
C133 .6411(14) .2789(8) .6416(5) .071(6) 1.0 Uiso ? ?
C134 .6976(13) .3110(11) .6877(5) .071(6) 1.0 Uiso ? ?
C135 .7245(11) .4195(13) .7014(4) .061(6) 1.0 Uiso ? ?
C136 .6950(14) .4960(8) .6691(5) .054(5) 1.0 Uiso ? ?
C141 .4522(12) .6743(16) .7440(4) .050(5) 1.0 Uiso ? ?
C142 .4571(15) .7699(14) .7720(6) .062(6) 1.0 Uiso ? ?
C143 .5222(17) .7872(10) .8169(6) .083(8) 1.0 Uiso ? ?
C144 .5827(12) .7087(16) .8339(4) .075(7) 1.0 Uiso ? ?
C145 .5779(15) .6131(14) .8060(6) .080(7) 1.0 Uiso ? ?
C146 .5127(17) .5959(10) .7611(6) .066(6) 1.0 Uiso ? ?
C151 .0268(12) .5580(9) .6308(4) .039(4) 1.0 Uiso ? ?
C152 .0524(11) .5614(9) .5818(5) .059(5) 1.0 Uiso ? ?
C153 .0160(12) .4740(11) .5488(4) .063(6) 1.0 Uiso ? ?
C154 -.0460(12) .3831(9) .5648(4) .069(6) 1.0 Uiso ? ?
C155 -.0716(11) .3796(9) .6137(5) .063(6) 1.0 Uiso ? ?
C156 -.0352(12) .4671(11) .6467(4) .054(5) 1.0 Uiso ? ?
C161 -.0378(8) .7149(12) .7040(4) .037(4) 1.0 Uiso ? ?
C162 -.0967(11) .7845(11) .6782(4) .040(4) 1.0 Uiso ? ?
C163 -.1900(11) .8141(10) .6962(4) .052(5) 1.0 Uiso ? ?
C164 -.2245(8) .7739(12) .7402(4) .048(5) 1.0 Uiso ? ?
C165 -.1657(11) .7042(11) .7662(4) .054(5) 1.0 Uiso ? ?
C166 -.0723(11) .6747(10) .7482(4) .051(5) 1.0 Uiso ? ?
C211 .4030(15) .1884(8) .4447(5) .039(4) 1.0 Uiso ? ?
C212 .4848(12) .1394(12) .4688(4) .037(4) 1.0 Uiso ? ?
C213 .5119(10) .0450(14) .4485(5) .065(6) 1.0 Uiso ? ?
C214 .4570(15) -.0005(8) .4040(5) .069(6) 1.0 Uiso ? ?
C215 .3751(12) .0485(12) .3798(4) .057(5) 1.0 Uiso ? ?
C216 .3481(10) .1430(14) .4001(5) .051(5) 1.0 Uiso ? ?
C221 .2725(10) .2731(12) .5207(5) .055(5) 1.0 Uiso ? ?
C222 .2889(10) .3172(10) .5691(5) .055(5) 1.0 Uiso ? ?
C223 .2132(12) .2864(11) .6027(4) .059(5) 1.0 Uiso ? ?
C224 .1213(10) .2116(12) .5879(5) .070(6) 1.0 Uiso ? ?
C225 .1049(10) .1676(10) .5396(5) .060(6) 1.0 Uiso ? ?
C226 .1804(12) .1983(11) .5059(4) .058(5) 1.0 Uiso ? ?
C231 .3456(17) .6590(13) .4066(5) .052(5) 1.0 Uiso ? ?
C232 .4340(14) .6643(16) .3782(6) .078(7) 1.0 Uiso ? ?
C233 .4341(11) .7217(17) .3353(6) .087(8) 1.0 Uiso ? ?
C234 .3457(17) .7737(13) .3208(5) .089(8) 1.0 Uiso ? ?
C235 .2573(14) .7684(16) .3492(6) .090(8) 1.0 Uiso ? ?
C236 .2572(11) .7110(17) .3921(6) .071(6) 1.0 Uiso ? ?
C241 .1856(10) .8819(13) .5256(5) .042(4) 1.0 Uiso ? ?
C242 .0791(12) .8618(12) .5386(4) .056(5) 1.0 Uiso ? ?
C243 -.0077(8) .8803(13) .5054(5) .069(6) 1.0 Uiso ? ?
C244 .0120(10) .9188(13) .4591(5) .079(7) 1.0 Uiso ? ?
C245 .1186(12) .9389(12) .4459(4) .072(7) 1.0 Uiso ? ?
C246 .2054(8) .9205(13) .4792(5) .049(5) 1.0 Uiso ? ?
C251 .4430(10) 1.0338(14) .7198(5) .046(5) 1.0 Uiso ? ?
C252 .5441(13) 1.0276(14) .7025(4) .064(6) 1.0 Uiso ? ?
C253 .6392(10) 1.0508(14) .7347(6) .066(6) 1.0 Uiso ? ?
C254 .6330(10) 1.0803(14) .7843(5) .087(8) 1.0 Uiso ? ?
C255 .5318(13) 1.0866(14) .8016(4) .087(8) 1.0 Uiso ? ?
C256 .4368(10) 1.0632(14) .7694(6) .068(6) 1.0 Uiso ? ?
C261 .210(3) 1.077(3) .6979(6) .041(4) 1.0 Uiso ? ?
C262 .101(4) 1.0292(9) .6904(6) .064(6) 1.0 Uiso ? ?
C263 .0184(13) 1.085(3) .7044(6) .077(7) 1.0 Uiso ? ?
C264 .045(3) 1.188(3) .7258(6) .070(6) 1.0 Uiso ? ?
C265 .153(4) 1.2360(9) .7334(6) .074(7) 1.0 Uiso ? ?
C266 .2358(13) 1.181(3) .7194(6) .065(6) 1.0 Uiso ? ?
C311 .8321(18) .549(2) .2281(11) .071(6) 1.0 Uiso ? ?
C312 .878(2) .615(2) .1932(8) .094(9) 1.0 Uiso ? ?
C313 .973(2) .686(2) .2068(10) .144(15) 1.0 Uiso ? ?
C314 1.0233(18) .690(2) .2551(11) .31(4) 1.0 Uiso ? ?
C315 .977(2) .624(2) .2899(8) .24(3) 1.0 Uiso ? ?
C316 .882(2) .553(2) .2763(10) .122(12) 1.0 Uiso ? ?
C321 .670(2) .3779(16) .2646(6) .062(6) 1.0 Uiso ? ?
C322 .573(2) .3887(17) .2844(7) .116(11) 1.0 Uiso ? ?
C323 .5415(12) .329(2) .3242(7) .115(11) 1.0 Uiso ? ?
C324 .608(2) .2578(16) .3442(6) .124(12) 1.0 Uiso ? ?
C325 .706(2) .2470(17) .3243(7) .081(7) 1.0 Uiso ? ?
C326 .7368(12) .307(2) .2845(7) .067(6) 1.0 Uiso ? ?
C331 .6739(13) .4664(13) .0236(4) .055(5) 1.0 Uiso ? ?
C332 .5893(9) .4850(14) -.0108(5) .064(6) 1.0 Uiso ? ?
C333 .6122(11) .5206(14) -.0573(5) .076(7) 1.0 Uiso ? ?
C334 .7197(13) .5376(13) -.0695(4) .063(6) 1.0 Uiso ? ?
C335 .8043(9) .5190(14) -.0350(5) .073(7) 1.0 Uiso ? ?
C336 .7815(11) .4833(14) .0114(5) .073(7) 1.0 Uiso ? ?
C341 .3277(14) .0838(15) .1379(5) .049(5) 1.0 Uiso ? ?
C342 .2524(15) -.0098(14) .1336(5) .072(7) 1.0 Uiso ? ?
C343 .2063(14) -.0494(12) .1756(7) .089(8) 1.0 Uiso ? ?
C344 .2355(14) .0046(15) .2215(5) .082(7) 1.0 Uiso ? ?
C345 .3109(15) .0981(14) .2257(5) .114(11) 1.0 Uiso ? ?
C346 .3570(14) .1378(12) .1839(7) .115(11) 1.0 Uiso ? ?
C351 .4880(12) .107(5) -.0594(7) .065(6) 1.0 Uiso ? ?
C352 .527(4) .214(4) -.0668(6) .088(8) 1.0 Uiso ? ?
C353 .632(5) .2421(15) -.0806(6) .086(8) 1.0 Uiso ? ?
C354 .6984(12) .163(5) -.0871(7) .082(7) 1.0 Uiso ? ?
C355 .659(4) .057(4) -.0798(6) .079(7) 1.0 Uiso ? ?
C356 .554(5) .0286(15) -.0660(6) .081(7) 1.0 Uiso ? ?
C361a .266(3) -.039(3) -.0886(13) .066(12) 0.56(3) Uiso ? ?
C362a .264(3) -.001(3) -.1362(16) .17(3) 0.56(3) Uiso ? ?
C363a .203(4) -.062(3) -.1757(11) .16(3) 0.56(3) Uiso ? ?
C364a .145(3) -.162(3) -.1676(13) .11(2) 0.56(3) Uiso ? ?
C365a .148(3) -.200(3) -.1200(16) .106(19) 0.56(3) Uiso ? ?
C366a .208(4) -.139(3) -.0805(11) .084(15) 0.56(3) Uiso ? ?
C361b .272(4) .006(4) -.1031(12) .040(10) 0.44(3) Uiso ? ?
C362b .202(5) .057(2) -.1339(16) .070(16) 0.44(3) Uiso ? ?
C363b .150(3) .005(4) -.1777(14) .074(17) 0.44(3) Uiso ? ?
C364b .169(4) -.099(4) -.1906(12) .10(2) 0.44(3) Uiso ? ?
C365b .239(5) -.149(2) -.1598(16) .10(2) 0.44(3) Uiso ? ?
C366b .291(3) -.097(4) -.1161(14) .09(2) 0.44(3) Uiso ? ?
C411 .607(3) .8354(18) .1769(6) .057(5) 1.0 Uiso ? ?
C412 .712(3) .830(2) .1993(8) .089(8) 1.0 Uiso ? ?
C413 .7624(12) .910(3) .2339(7) .101(9) 1.0 Uiso ? ?
C414 .709(3) .9952(18) .2462(6) .098(9) 1.0 Uiso ? ?
C415 .605(3) 1.001(2) .2238(8) .101(9) 1.0 Uiso ? ?
C416 .5538(12) .921(3) .1892(7) .104(10) 1.0 Uiso ? ?
C421 .5898(15) .7653(15) .0687(5) .063(6) 1.0 Uiso ? ?
C422 .5202(11) .7442(16) .0251(7) .075(7) 1.0 Uiso ? ?
C423 .5603(14) .7642(16) -.0206(6) .090(8) 1.0 Uiso ? ?
C424 .6700(15) .8052(15) -.0226(5) .087(8) 1.0 Uiso ? ?
C425 .7395(11) .8263(16) .0210(7) .113(11) 1.0 Uiso ? ?
C426 .6994(14) .8063(16) .0666(6) .111(10) 1.0 Uiso ? ?
C431 .2853(18) .463(2) .2085(7) .056(5) 1.0 Uiso ? ?
C432 .3186(17) .5119(17) .2553(9) .103(10) 1.0 Uiso ? ?
C433 .266(2) .4761(18) .2961(7) .144(14) 1.0 Uiso ? ?
C434 .1804(18) .391(2) .2902(7) .093(9) 1.0 Uiso ? ?
C435 .1471(17) .3421(17) .2435(9) .24(3) 1.0 Uiso ? ?
C436 .200(2) .3779(18) .2026(7) .165(17) 1.0 Uiso ? ?
C441 .2676(17) .4512(18) -.0513(6) .062(6) 1.0 Uiso ? ?
C442 .285(2) .3836(12) -.0906(8) .090(8) 1.0 Uiso ? ?
C443 .3095(18) .4258(17) -.1357(7) .110(10) 1.0 Uiso ? ?
C444 .3171(17) .5357(18) -.1414(6) .105(10) 1.0 Uiso ? ?
C445 .300(2) .6033(12) -.1021(8) .150(15) 1.0 Uiso ? ?
C446 .2752(18) .5611(17) -.0570(7) .119(11) 1.0 Uiso ? ?
C451 -.0374(13) .1337(15) .0515(5) .053(5) 1.0 Uiso ? ?
C452 .0136(10) .1345(16) .0994(7) .085(8) 1.0 Uiso ? ?
C453 -.0490(14) .1143(16) .1391(5) .103(10) 1.0 Uiso ? ?
C454 -.1625(13) .0932(16) .1308(5) .093(9) 1.0 Uiso ? ?
C455 -.2134(10) .0924(16) .0829(7) .093(8) 1.0 Uiso ? ?
C456 -.1509(14) .1126(16) .0432(5) .080(7) 1.0 Uiso ? ?
C461 -.0149(15) .0600(14) -.0546(6) .061(6) 1.0 Uiso ? ?
C462 -.0336(16) -.0482(16) -.0447(5) .078(7) 1.0 Uiso ? ?
C463 -.0797(17) -.1236(11) -.0823(7) .108(10) 1.0 Uiso ? ?
C464 -.1077(15) -.0908(14) -.1296(6) .093(9) 1.0 Uiso ? ?
C465 -.0888(16) .0174(16) -.1395(5) .107(10) 1.0 Uiso ? ?
C466 -.0425(17) .0928(11) -.1020(7) .083(8) 1.0 Uiso ? ?
H11A .80822 .54347 .54745 .10000 1.0 Uiso ? ?
H11B .83316 .65345 .52460 .10000 1.0 Uiso ? ?
H12A .75702 .66502 .60084 .10000 1.0 Uiso ? ?
H12B .69147 .71378 .55854 .10000 1.0 Uiso ? ?
H13A .57959 .66586 .65433 .10000 1.0 Uiso ? ?
H13B .50512 .70201 .61140 .10000 1.0 Uiso ? ?
H14A .37846 .54957 .61859 .10000 1.0 Uiso ? ?
H14B .45199 .51815 .66304 .10000 1.0 Uiso ? ?
H15A .22357 .50566 .67606 .10000 1.0 Uiso ? ?
H15B .28277 .50670 .72869 .10000 1.0 Uiso ? ?
H16A .10399 .54072 .73615 .10000 1.0 Uiso ? ?
H16B .18309 .64287 .75461 .10000 1.0 Uiso ? ?
H21A .30831 .38960 .39676 .10000 1.0 Uiso ? ?
H21B .21222 .31937 .41751 .10000 1.0 Uiso ? ?
H22A .18295 .49821 .42317 .10000 1.0 Uiso ? ?
H22B .19982 .45832 .47608 .10000 1.0 Uiso ? ?
H23A .22278 .68268 .49246 .10000 1.0 Uiso ? ?
H23B .27872 .62689 .53532 .10000 1.0 Uiso ? ?
H24A .43237 .75637 .53797 .10000 1.0 Uiso ? ?
H24B .37845 .81140 .49429 .10000 1.0 Uiso ? ?
H25A .45921 .95884 .59091 .10000 1.0 Uiso ? ?
H25B .39856 1.00592 .54656 .10000 1.0 Uiso ? ?
H26A .40333 1.11173 .61926 .10000 1.0 Uiso ? ?
H26B .28500 1.07250 .59691 .10000 1.0 Uiso ? ?
H31A .82472 .34432 .18016 .10000 1.0 Uiso ? ?
H31B .70644 .28978 .16508 .10000 1.0 Uiso ? ?
H32A .81745 .44963 .11457 .10000 1.0 Uiso ? ?
H32B .78798 .33136 .09568 .10000 1.0 Uiso ? ?
H33A .50339 .29620 .03917 .10000 1.0 Uiso ? ?
H33B .60497 .24167 .05253 .10000 1.0 Uiso ? ?
H34A .55072 .19087 .12255 .10000 1.0 Uiso ? ?
H34B .48013 .28126 .12685 .10000 1.0 Uiso ? ?
H35A .50715 .04966 .04677 .10000 1.0 Uiso ? ?
H35B .44057 -.02830 .07912 .10000 1.0 Uiso ? ?
H36A .40670 -.08156 -.00577 .10000 1.0 Uiso ? ?
H36B .30050 -.06464 .01691 .10000 1.0 Uiso ? ?
H41A .38106 .79507 .12857 .10000 1.0 Uiso ? ?
H41B .36465 .69790 .09107 .10000 1.0 Uiso ? ?
H42A .36045 .68374 .19292 .10000 1.0 Uiso ? ?
H42B .25899 .65760 .15487 .10000 1.0 Uiso ? ?
H43A .25806 .37743 .10464 .10000 1.0 Uiso ? ?
H43B .18973 .46963 .10900 .10000 1.0 Uiso ? ?
H44A .26336 .55470 .04671 .10000 1.0 Uiso ? ?
H44B .36802 .50195 .05348 .10000 1.0 Uiso ? ?
H45A .06988 .38204 .03964 .10000 1.0 Uiso ? ?
H45B .06824 .45240 -.00574 .10000 1.0 Uiso ? ?
H46A -.05823 .29495 -.02280 .10000 1.0 Uiso ? ?
H46B .03100 .29824 -.05904 .10000 1.0 Uiso ? ?
H112 .67940 .31878 .48405 .10000 1.0 Uiso ? ?
H113 .77612 .17806 .46714 .10000 1.0 Uiso ? ?
H114 .93179 .20863 .42418 .10000 1.0 Uiso ? ?
H115 .99091 .38004 .39829 .10000 1.0 Uiso ? ?
H116 .89401 .52069 .41513 .10000 1.0 Uiso ? ?
H122 .71471 .77644 .47869 .10000 1.0 Uiso ? ?
H123 .72954 .91578 .42410 .10000 1.0 Uiso ? ?
H124 .74227 .87860 .33982 .10000 1.0 Uiso ? ?
H125 .74056 .70216 .31026 .10000 1.0 Uiso ? ?
H126 .72603 .56288 .36498 .10000 1.0 Uiso ? ?
H132 .57287 .33342 .57806 .10000 1.0 Uiso ? ?
H133 .62289 .20520 .63226 .10000 1.0 Uiso ? ?
H134 .71771 .25914 .70965 .10000 1.0 Uiso ? ?
H135 .76290 .44131 .73266 .10000 1.0 Uiso ? ?
H136 .71322 .56966 .67841 .10000 1.0 Uiso ? ?
H142 .41610 .82311 .76039 .10000 1.0 Uiso ? ?
H143 .52548 .85209 .83579 .10000 1.0 Uiso ? ?
H144 .62702 .72044 .86443 .10000 1.0 Uiso ? ?
H145 .61884 .55987 .81757 .10000 1.0 Uiso ? ?
H146 .50952 .53105 .74217 .10000 1.0 Uiso ? ?
H152 .09460 .62304 .57105 .10000 1.0 Uiso ? ?
H153 .03329 .47634 .51559 .10000 1.0 Uiso ? ?
H154 -.07065 .32374 .54237 .10000 1.0 Uiso ? ?
H155 -.11372 .31796 .62448 .10000 1.0 Uiso ? ?
H156 -.05250 .46483 .67995 .10000 1.0 Uiso ? ?
H162 -.07318 .81183 .64829 .10000 1.0 Uiso ? ?
H163 -.23000 .86130 .67856 .10000 1.0 Uiso ? ?
H164 -.28794 .79395 .75251 .10000 1.0 Uiso ? ?
H165 -.18916 .67701 .79607 .10000 1.0 Uiso ? ?
H166 -.03230 .62751 .76580 .10000 1.0 Uiso ? ?
H212 .52210 .17015 .49906 .10000 1.0 Uiso ? ?
H213 .56760 .01176 .46496 .10000 1.0 Uiso ? ?
H214 .47526 -.06464 .39026 .10000 1.0 Uiso ? ?
H215 .33784 .01771 .34956 .10000 1.0 Uiso ? ?
H216 .29260 .17640 .38358 .10000 1.0 Uiso ? ?
H222 .35131 .36797 .57909 .10000 1.0 Uiso ? ?
H223 .22435 .31632 .63558 .10000 1.0 Uiso ? ?
H224 .07001 .19071 .61077 .10000 1.0 Uiso ? ?
H225 .04248 .11677 .52955 .10000 1.0 Uiso ? ?
H226 .16925 .16848 .47302 .10000 1.0 Uiso ? ?
H232 .49401 .62894 .38801 .10000 1.0 Uiso ? ?
H233 .49412 .72530 .31596 .10000 1.0 Uiso ? ?
H234 .34569 .81268 .29167 .10000 1.0 Uiso ? ?
H235 .19733 .80374 .33931 .10000 1.0 Uiso ? ?
H236 .19718 .70738 .41135 .10000 1.0 Uiso ? ?
H242 .06569 .83560 .57007 .10000 1.0 Uiso ? ?
H243 -.08006 .86664 .51431 .10000 1.0 Uiso ? ?
H244 -.04692 .93135 .43659 .10000 1.0 Uiso ? ?
H245 .13201 .96494 .41448 .10000 1.0 Uiso ? ?
H246 .27772 .93425 .47029 .10000 1.0 Uiso ? ?
H252 .54832 1.00765 .66888 .10000 1.0 Uiso ? ?
H253 .70783 1.04662 .72299 .10000 1.0 Uiso ? ?
H254 .69755 1.09603 .80618 .10000 1.0 Uiso ? ?
H255 .52764 1.10663 .83523 .10000 1.0 Uiso ? ?
H256 .36813 1.06739 .78113 .10000 1.0 Uiso ? ?
H262 .08325 .95906 .67578 .10000 1.0 Uiso ? ?
H263 -.05533 1.05189 .69933 .10000 1.0 Uiso ? ?
H264 -.01152 1.22554 .73518 .10000 1.0 Uiso ? ?
H265 .17094 1.30612 .74808 .10000 1.0 Uiso ? ?
H266 .30953 1.21329 .72450 .10000 1.0 Uiso ? ?
H312 .84414 .61261 .16044 .10000 1.0 Uiso ? ?
H313 1.00459 .73162 .18317 .10000 1.0 Uiso ? ?
H314 1.08819 .73855 .26429 .10000 1.0 Uiso ? ?
H315 1.01120 .62676 .32269 .10000 1.0 Uiso ? ?
H316 .85086 .50773 .29997 .10000 1.0 Uiso ? ?
H322 .52764 .43671 .27082 .10000 1.0 Uiso ? ?
H323 .47531 .33614 .33769 .10000 1.0 Uiso ? ?
H324 .58664 .21707 .37118 .10000 1.0 Uiso ? ?
H325 .75064 .19895 .33788 .10000 1.0 Uiso ? ?
H326 .80307 .29981 .27110 .10000 1.0 Uiso ? ?
H332 .51633 .47353 -.00257 .10000 1.0 Uiso ? ?
H333 .55474 .53335 -.08061 .10000 1.0 Uiso ? ?
H334 .73514 .56162 -.10105 .10000 1.0 Uiso ? ?
H335 .87730 .53070 -.04318 .10000 1.0 Uiso ? ?
H336 .83896 .47049 .03470 .10000 1.0 Uiso ? ?
H342 .23251 -.04640 .10239 .10000 1.0 Uiso ? ?
H343 .15522 -.11294 .17274 .10000 1.0 Uiso ? ?
H344 .20422 -.02223 .24989 .10000 1.0 Uiso ? ?
H345 .33071 .13470 .25698 .10000 1.0 Uiso ? ?
H346 .40807 .20127 .18677 .10000 1.0 Uiso ? ?
H352 .48213 .26720 -.06239 .10000 1.0 Uiso ? ?
H353 .65867 .31450 -.08548 .10000 1.0 Uiso ? ?
H354 .76978 .18259 -.09650 .10000 1.0 Uiso ? ?
H355 .70443 .00355 -.08419 .10000 1.0 Uiso ? ?
H356 .52773 -.04377 -.06113 .10000 1.0 Uiso ? ?
H362a .30298 .06678 -.14173 .10000 .5 Uiso ? ?
H363a .20167 -.03640 -.20804 .10000 .5 Uiso ? ?
H364a .10450 -.20378 -.19443 .10000 .5 Uiso ? ?
H365a .10834 -.26775 -.11450 .10000 .5 Uiso ? ?
H366a .20967 -.16458 -.04819 .10000 .5 Uiso ? ?
H362b .18885 .12673 -.12512 .10000 .5 Uiso ? ?
H363b .10215 .03891 -.19857 .10000 .5 Uiso ? ?
H364b .13376 -.13400 -.22031 .10000 .5 Uiso ? ?
H365b .25204 -.21906 -.16863 .10000 .5 Uiso ? ?
H366b .33870 -.13138 -.09517 .10000 .5 Uiso ? ?
H412 .74789 .77163 .19105 .10000 1.0 Uiso ? ?
H413 .83326 .90583 .24908 .10000 1.0 Uiso ? ?
H414 .74334 1.04937 .26974 .10000 1.0 Uiso ? ?
H415 .56824 1.05887 .23212 .10000 1.0 Uiso ? ?
H416 .48295 .92482 .17404 .10000 1.0 Uiso ? ?
H422 .44580 .71637 .02650 .10000 1.0 Uiso ? ?
H423 .51319 .74995 -.05018 .10000 1.0 Uiso ? ?
H424 .69729 .81868 -.05354 .10000 1.0 Uiso ? ?
H425 .81384 .85418 .01963 .10000 1.0 Uiso ? ?
H426 .74666 .82052 .09616 .10000 1.0 Uiso ? ?
H432 .37676 .56953 .25927 .10000 1.0 Uiso ? ?
H433 .28877 .50934 .32787 .10000 1.0 Uiso ? ?
H434 .14479 .36691 .31794 .10000 1.0 Uiso ? ?
H435 .08892 .28448 .23943 .10000 1.0 Uiso ? ?
H436 .17712 .34459 .17084 .10000 1.0 Uiso ? ?
H442 .27971 .30901 -.08669 .10000 1.0 Uiso ? ?
H443 .32117 .37990 -.16239 .10000 1.0 Uiso ? ?
H444 .33391 .56437 -.17200 .10000 1.0 Uiso ? ?
H445 .30508 .67785 -.10602 .10000 1.0 Uiso ? ?
H446 .26357 .60696 -.03031 .10000 1.0 Uiso ? ?
H452 .09060 .14883 .10506 .10000 1.0 Uiso ? ?
H453 -.01445 .11487 .17164 .10000 1.0 Uiso ? ?
H454 -.20497 .07949 .15772 .10000 1.0 Uiso ? ?
H455 -.29037 .07808 .07721 .10000 1.0 Uiso ? ?
H456 -.18545 .11207 .01064 .10000 1.0 Uiso ? ?
H462 -.01486 -.07049 -.01254 .10000 1.0 Uiso ? ?
H463 -.09212 -.19709 -.07560 .10000 1.0 Uiso ? ?
H464 -.13942 -.14193 -.15505 .10000 1.0 Uiso ? ?
H465 -.10732 .03963 -.17175 .10000 1.0 Uiso ? ?
H466 -.02986 .16620 -.10870 .10000 1.0 Uiso ? ?

loop_
_atom_type_symbol
_atom_type_description
_atom_type_oxidation_number
_atom_type_number_in_cell
_atom_type_scat_dispersion_real
_atom_type_scat_dispersion_imag
_atom_type_scat_source
C ? 0 168 .017 .009
;
International Tables for X-ray Crystallography
Vol IV Tables 2.2B and 2.3.1
;
H ? 0 168 0 0
;
International Tables for X-ray Crystallography
Vol IV Tables 2.2B and 2.3.1
;
Ag ? 0 4 -.06 4.282
;
International Tables for X-ray Crystallography
Vol IV Tables 2.2B and 2.3.1
;
As ? 0 8 -1.011 1.006
;
International Tables for X-ray Crystallography
Vol IV Tables 2.2B and 2.3.1
;
F ? 0 24 .069 .053
;
International Tables for X-ray Crystallography
Vol IV Tables 2.2B and 2.3.1
;
P ? 0 12 .283 .434
;
International Tables for X-ray Crystallography
Vol IV Tables 2.2B and 2.3.1
;

loop_
_diffrn_attenuator_code
_diffrn_attenuator_scale
? ?

loop_
_geom_angle_atom_site_label_1
_geom_angle_atom_site_label_2
_geom_angle_atom_site_label_3
_geom_angle
_geom_angle_site_symmetry_1
_geom_angle_site_symmetry_2
_geom_angle_site_symmetry_3
_geom_angle_publ_flag
As11 Ag1 As21 122.11(8) . . . ?
As11 Ag1 P12 85.36(12) . . . ?
As11 Ag1 P22 120.90(13) . . . ?
As21 Ag1 P12 127.75(12) . . . ?
As21 Ag1 P22 85.04(12) . . . ?
P12 Ag1 P22 120.27(16) . . . ?
As14 Ag2 As24 121.69(11) . . . ?
As14 Ag2 P13 84.14(13) . . . ?
As14 Ag2 P23 128.03(13) . . . ?
As24 Ag2 P13 121.90(14) . . . ?
As24 Ag2 P23 84.90(13) . . . ?
P13 Ag2 P23 121.11(19) . . . ?
As31 Ag3 As41 121.34(11) . . . ?
As31 Ag3 P32 84.05(15) . . . ?
As31 Ag3 P42 127.62(16) . . . ?
As41 Ag3 P32 115.70(16) . . . ?
As41 Ag3 P42 84.11(16) . . . ?
P32 Ag3 P42 128.28(18) . . . ?
As34 Ag4 As44 103.59(11) . . . ?
As34 Ag4 P33 84.22(17) . . . ?
As34 Ag4 P43 129.87(17) . . . ?
As44 Ag4 P33 127.38(17) . . . ?
As44 Ag4 P43 85.26(15) . . . ?
P33 Ag4 P43 129.0(2) . . . ?
Ag1 As11 C11 101.8(6) . . . ?
Ag1 As11 C111 123.2(7) . . . ?
Ag1 As11 C121 118.5(6) . . . ?
C11 As11 C111 100.7(8) . . . ?
C11 As11 C121 103.5(7) . . . ?
C111 As11 C121 105.6(8) . . . ?
Ag2 As14 C16 99.2(5) . . . ?
Ag2 As14 C151 114.7(4) . . . ?
Ag2 As14 C161 131.9(4) . . . ?
C16 As14 C151 98.7(6) . . . ?
C16 As14 C161 104.3(7) . . . ?
C151 As14 C161 102.5(6) . . . ?
Ag1 As21 C21 98.9(5) . . . ?
Ag1 As21 C211 132.3(5) . . . ?
Ag1 As21 C221 115.1(4) . . . ?
C21 As21 C211 104.3(7) . . . ?
C21 As21 C221 97.8(7) . . . ?
C211 As21 C221 102.4(7) . . . ?
Ag2 As24 C26 100.9(5) . . . ?
Ag2 As24 C251 119.0(5) . . . ?
Ag2 As24 C261 123.1(10) . . . ?
C26 As24 C251 104.1(7) . . . ?
C26 As24 C261 102.1(10) . . . ?
C251 As24 C261 104.5(9) . . . ?
Ag3 As31 C31 100.0(6) . . . ?
Ag3 As31 C311 121.2(9) . . . ?
Ag3 As31 C321 123.9(7) . . . ?
C31 As31 C311 100.0(11) . . . ?
C31 As31 C321 102.0(9) . . . ?
C311 As31 C321 104.7(11) . . . ?
Ag4 As34 C36 97.0(8) . . . ?
Ag4 As34 C351 119.4(15) . . . ?
Ag4 As34 C361a 130.5(12) . . . ?
Ag4 As34 C361b 126.9(14) . . . ?
C36 As34 C351 99.0(15) . . . ?
C36 As34 C361a 92.8(14) . . . ?
C36 As34 C361b 113.2(15) . . . ?
C351 As34 C361a 106.6(16) . . . ?
C351 As34 C361b 98.5(15) . . . ?
C361a As34 C361b 20.8(18) . . . ?
Ag3 As41 C41 101.2(7) . . . ?
Ag3 As41 C411 125.1(7) . . . ?
Ag3 As41 C421 116.1(6) . . . ?
C41 As41 C411 104.8(12) . . . ?
C41 As41 C421 101.8(9) . . . ?
C411 As41 C421 104.7(8) . . . ?
Ag4 As44 C46 101.0(7) . . . ?
Ag4 As44 C451 120.0(5) . . . ?
Ag4 As44 C461 124.1(6) . . . ?
C46 As44 C451 101.5(9) . . . ?
C46 As44 C461 100.9(9) . . . ?
C451 As44 C461 104.9(7) . . . ?
F11 P1 F12a 89.7(9) . . . ?
F11 P1 F12b 89.8(10) . . . ?
F11 P1 F13a 88.4(8) . . . ?
F11 P1 F13b 90.3(8) . . . ?
F11 P1 F14 179.1(7) . . . ?
F11 P1 F15a 89.9(9) . . . ?
F11 P1 F15b 90.8(10) . . . ?
F11 P1 F16a 90.7(8) . . . ?
F11 P1 F16b 90.2(8) . . . ?
F12a P1 F12b 33.5(10) . . . ?
F12a P1 F13a 89.8(10) . . . ?
F12a P1 F13b 56.0(10) . . . ?
F12a P1 F14 90.2(9) . . . ?
F12a P1 F15a 179.4(10) . . . ?
F12a P1 F15b 146.7(10) . . . ?
F12a P1 F16a 91.1(11) . . . ?
F12a P1 F16b 122.8(11) . . . ?
F12b P1 F13a 123.3(11) . . . ?
F12b P1 F13b 89.5(11) . . . ?
F12b P1 F14 90.6(10) . . . ?
F12b P1 F15a 146.9(10) . . . ?
F12b P1 F15b 179.4(12) . . . ?
F12b P1 F16a 57.6(10) . . . ?
F12b P1 F16b 89.3(11) . . . ?
F13a P1 F13b 33.9(11) . . . ?
F13a P1 F14 90.7(8) . . . ?
F13a P1 F15a 89.7(11) . . . ?
F13a P1 F15b 57.0(10) . . . ?
F13a P1 F16a 178.7(11) . . . ?
F13a P1 F16b 147.4(12) . . . ?
F13b P1 F14 88.9(8) . . . ?
F13b P1 F15a 123.6(11) . . . ?
F13b P1 F15b 90.8(11) . . . ?
F13b P1 F16a 147.1(12) . . . ?
F13b P1 F16b 178.7(12) . . . ?
F14 P1 F15a 90.3(9) . . . ?
F14 P1 F15b 88.9(10) . . . ?
F14 P1 F16a 90.2(8) . . . ?
F14 P1 F16b 90.7(8) . . . ?
F15a P1 F15b 32.8(10) . . . ?
F15a P1 F16a 89.3(11) . . . ?
F15a P1 F16b 57.6(11) . . . ?
F15b P1 F16a 122.1(11) . . . ?
F15b P1 F16b 90.5(11) . . . ?
F16a P1 F16b 31.7(11) . . . ?
F21 P2 F22 91.0(11) . . . ?
F21 P2 F23 89.7(11) . . . ?
F21 P2 F24 177.9(11) . . . ?
F21 P2 F25 93.2(13) . . . ?
F21 P2 F26 90.9(14) . . . ?
F22 P2 F23 83.6(12) . . . ?
F22 P2 F24 88.6(11) . . . ?
F22 P2 F25 172.0(12) . . . ?
F22 P2 F26 90.3(16) . . . ?
F23 P2 F24 92.3(12) . . . ?
F23 P2 F25 89.6(14) . . . ?
F23 P2 F26 173.9(18) . . . ?
F24 P2 F25 87.5(13) . . . ?
F24 P2 F26 87.0(15) . . . ?
F25 P2 F26 96.5(17) . . . ?
F31 P3 F32 92.8(11) . . . ?
F31 P3 F33 92.8(12) . . . ?
F31 P3 F34 176.8(10) . . . ?
F31 P3 F35 89.2(9) . . . ?
F31 P3 F36 87.7(11) . . . ?
F32 P3 F33 93.2(11) . . . ?
F32 P3 F34 89.9(11) . . . ?
F32 P3 F35 176.5(10) . . . ?
F32 P3 F36 88.8(10) . . . ?
F33 P3 F34 88.7(11) . . . ?
F33 P3 F35 89.6(10) . . . ?
F33 P3 F36 177.9(11) . . . ?
F34 P3 F35 88.0(10) . . . ?
F34 P3 F36 90.7(10) . . . ?
F35 P3 F36 88.3(9) . . . ?
F41 P4 F42 90.8(15) . . . ?
F41 P4 F43 91.9(14) . . . ?
F41 P4 F44 177.5(14) . . . ?
F41 P4 F45 93.1(15) . . . ?
F41 P4 F46 89.7(14) . . . ?
F42 P4 F43 93.2(16) . . . ?
F42 P4 F44 87.0(13) . . . ?
F42 P4 F45 176.1(14) . . . ?
F42 P4 F46 83.8(15) . . . ?
F43 P4 F44 89.4(13) . . . ?
F43 P4 F45 87.5(18) . . . ?
F43 P4 F46 176.6(16) . . . ?
F44 P4 F45 89.1(13) . . . ?
F44 P4 F46 88.9(13) . . . ?
F45 P4 F46 95.4(18) . . . ?
Ag1 P12 C12 103.8(6) . . . ?
Ag1 P12 C13 124.0(6) . . . ?
Ag1 P12 C131 118.4(5) . . . ?
C12 P12 C13 103.1(8) . . . ?
C12 P12 C131 103.7(8) . . . ?
C13 P12 C131 101.3(7) . . . ?
Ag2 P13 C14 114.9(6) . . . ?
Ag2 P13 C15 105.8(6) . . . ?
Ag2 P13 C141 124.1(7) . . . ?
C14 P13 C15 101.9(8) . . . ?
C14 P13 C141 103.9(8) . . . ?
C15 P13 C141 103.6(8) . . . ?
Ag1 P22 C22 105.6(7) . . . ?
Ag1 P22 C23 112.7(6) . . . ?
Ag1 P22 C231 126.4(7) . . . ?
C22 P22 C23 101.9(9) . . . ?
C22 P22 C231 102.6(8) . . . ?
C23 P22 C231 104.7(9) . . . ?
Ag2 P23 C24 123.2(6) . . . ?
Ag2 P23 C25 104.7(7) . . . ?
Ag2 P23 C241 118.9(5) . . . ?
C24 P23 C25 103.3(9) . . . ?
C24 P23 C241 100.4(7) . . . ?
C25 P23 C241 104.1(9) . . . ?
Ag3 P32 C32 106.0(7) . . . ?
Ag3 P32 C33 112.8(8) . . . ?
Ag3 P32 C331 125.0(6) . . . ?
C32 P32 C33 105.3(10) . . . ?
C32 P32 C331 104.1(9) . . . ?
C33 P32 C331 101.8(9) . . . ?
Ag4 P33 C34 113.6(8) . . . ?
Ag4 P33 C35 107.6(7) . . . ?
Ag4 P33 C341 122.3(6) . . . ?
C34 P33 C35 103.2(10) . . . ?
C34 P33 C341 104.5(9) . . . ?
C35 P33 C341 103.7(10) . . . ?
Ag3 P42 C42 105.4(7) . . . ?
Ag3 P42 C43 115.6(7) . . . ?
Ag3 P42 C431 126.6(8) . . . ?
C42 P42 C43 105.1(10) . . . ?
C42 P42 C431 101.1(11) . . . ?
C43 P42 C431 100.5(9) . . . ?
Ag4 P43 C44 117.8(7) . . . ?
Ag4 P43 C45 105.2(8) . . . ?
Ag4 P43 C441 119.8(8) . . . ?
C44 P43 C45 102.8(10) . . . ?
C44 P43 C441 103.8(9) . . . ?
C45 P43 C441 105.6(10) . . . ?
P1 F12a F12b 74.0(12) . . . ?
P1 F12a F13b 62.2(9) . . . ?
F12b F12a F13b 136.2(17) . . . ?
P1 F12b F12a 72.5(13) . . . ?
P1 F12b F16a 60.9(9) . . . ?
F12a F12b F16a 133.5(17) . . . ?
P1 F13a F13b 73.0(15) . . . ?
P1 F13a F15b 61.2(9) . . . ?
F13b F13a F15b 134.0(19) . . . ?
P1 F13b F12a 61.8(9) . . . ?
P1 F13b F13a 73.0(14) . . . ?
F12a F13b F13a 134.7(17) . . . ?
P1 F15a F15b 72.6(13) . . . ?
P1 F15a F16b 61.0(8) . . . ?
F15b F15a F16b 133.6(16) . . . ?
P1 F15b F13a 61.8(9) . . . ?
P1 F15b F15a 74.5(14) . . . ?
F13a F15b F15a 136.2(19) . . . ?
P1 F16a F12b 61.5(9) . . . ?
P1 F16a F16b 74.3(16) . . . ?
F12b F16a F16b 136(2) . . . ?
P1 F16b F15a 61.4(9) . . . ?
P1 F16b F16a 74.0(14) . . . ?
F15a F16b F16a 135.4(18) . . . ?
As11 C11 C12 114.8(12) . . . ?
As11 C11 H11A 108.1(13) . . . ?
As11 C11 H11B 108.1(14) . . . ?
C12 C11 H11A 108.1(16) . . . ?
C12 C11 H11B 108.1(16) . . . ?
H11A C11 H11B 109.5(18) . . . ?
P12 C12 C11 113.2(12) . . . ?
P12 C12 H12A 108.5(14) . . . ?
P12 C12 H12B 108.5(14) . . . ?
C11 C12 H12A 108.5(16) . . . ?
C11 C12 H12B 108.5(16) . . . ?
H12A C12 H12B 109.5(17) . . . ?
P12 C13 C14 110.3(12) . . . ?
P12 C13 H13A 109.3(14) . . . ?
P12 C13 H13B 109.3(13) . . . ?
C14 C13 H13A 109.3(15) . . . ?
C14 C13 H13B 109.3(16) . . . ?
H13A C13 H13B 109.5(16) . . . ?
P13 C14 C13 113.8(12) . . . ?
P13 C14 H14A 108.4(14) . . . ?
P13 C14 H14B 108.4(14) . . . ?
C13 C14 H14A 108.4(16) . . . ?
C13 C14 H14B 108.4(16) . . . ?
H14A C14 H14B 109.5(17) . . . ?
P13 C15 C16 112.8(12) . . . ?
P13 C15 H15A 108.6(14) . . . ?
P13 C15 H15B 108.6(13) . . . ?
C16 C15 H15A 108.6(15) . . . ?
C16 C15 H15B 108.6(16) . . . ?
H15A C15 H15B 109.5(18) . . . ?
As14 C16 C15 108.0(12) . . . ?
As14 C16 H16A 109.8(13) . . . ?
As14 C16 H16B 109.8(14) . . . ?
C15 C16 H16A 109.8(17) . . . ?
C15 C16 H16B 109.8(15) . . . ?
H16A C16 H16B 109.5(18) . . . ?
As21 C21 C22 110.0(12) . . . ?
As21 C21 H21A 109.3(15) . . . ?
As21 C21 H21B 109.3(15) . . . ?
C22 C21 H21A 109.3(17) . . . ?
C22 C21 H21B 109.3(17) . . . ?
H21A C21 H21B 109.5(18) . . . ?
P22 C22 C21 112.3(13) . . . ?
P22 C22 H22A 108.8(15) . . . ?
P22 C22 H22B 108.8(14) . . . ?
C21 C22 H22A 108.8(16) . . . ?
C21 C22 H22B 108.8(17) . . . ?
H22A C22 H22B 109(2) . . . ?
P22 C23 C24 112.9(13) . . . ?
P22 C23 H23A 108.6(14) . . . ?
P22 C23 H23B 108.6(16) . . . ?
C24 C23 H23A 108.6(18) . . . ?
C24 C23 H23B 108.6(16) . . . ?
H23A C23 H23B 109(2) . . . ?
P23 C24 C23 108.6(12) . . . ?
P23 C24 H24A 109.7(13) . . . ?
P23 C24 H24B 109.7(14) . . . ?
C23 C24 H24A 109.7(16) . . . ?
C23 C24 H24B 109.7(15) . . . ?
H24A C24 H24B 109.5(17) . . . ?
P23 C25 C26 112.1(14) . . . ?
P23 C25 H25A 108.8(16) . . . ?
P23 C25 H25B 108.8(15) . . . ?
C26 C25 H25A 108.8(17) . . . ?
C26 C25 H25B 109(2) . . . ?
H25A C25 H25B 109(2) . . . ?
As24 C26 C25 113.6(13) . . . ?
As24 C26 H26A 108.4(13) . . . ?
As24 C26 H26B 108.4(14) . . . ?
C25 C26 H26A 108.4(17) . . . ?
C25 C26 H26B 108.4(16) . . . ?
H26A C26 H26B 109.5(19) . . . ?
As31 C31 C32 114.3(15) . . . ?
As31 C31 H31A 108.3(16) . . . ?
As31 C31 H31B 108.3(17) . . . ?
C32 C31 H31A 108(2) . . . ?
C32 C31 H31B 108.2(18) . . . ?
H31A C31 H31B 109(2) . . . ?
P32 C32 C31 112.9(15) . . . ?
P32 C32 H32A 108.6(16) . . . ?
P32 C32 H32B 108.6(14) . . . ?
C31 C32 H32A 108.6(17) . . . ?
C31 C32 H32B 109(2) . . . ?
H32A C32 H32B 109(2) . . . ?
P32 C33 C34 115.5(16) . . . ?
P32 C33 H33A 108.0(18) . . . ?
P32 C33 H33B 107.9(16) . . . ?
C34 C33 H33A 108(2) . . . ?
C34 C33 H33B 108(2) . . . ?
H33A C33 H33B 109(2) . . . ?
P33 C34 C33 114.0(15) . . . ?
P33 C34 H34A 108.3(17) . . . ?
P33 C34 H34B 108.4(17) . . . ?
C33 C34 H34A 108(2) . . . ?
C33 C34 H34B 108(2) . . . ?
H34A C34 H34B 109(2) . . . ?
P33 C35 C36 114.4(16) . . . ?
P33 C35 H35A 108.2(16) . . . ?
P33 C35 H35B 108.2(17) . . . ?
C36 C35 H35A 108(2) . . . ?
C36 C35 H35B 108.2(19) . . . ?
H35A C35 H35B 109(2) . . . ?
As34 C36 C35 111.7(16) . . . ?
As34 C36 H36A 109(2) . . . ?
As34 C36 H36B 109(2) . . . ?
C35 C36 H36A 109(2) . . . ?
C35 C36 H36B 109(2) . . . ?
H36A C36 H36B 109(2) . . . ?
As41 C41 C42 111.5(15) . . . ?
As41 C41 H41A 109.0(15) . . . ?
As41 C41 H41B 109.0(17) . . . ?
C42 C41 H41A 109(2) . . . ?
C42 C41 H41B 109.0(18) . . . ?
H41A C41 H41B 109(2) . . . ?
P42 C42 C41 113.9(16) . . . ?
P42 C42 H42A 108.4(18) . . . ?
P42 C42 H42B 108.3(16) . . . ?
C41 C42 H42A 108.4(18) . . . ?
C41 C42 H42B 108(2) . . . ?
H42A C42 H42B 109(2) . . . ?
P42 C43 C44 113.8(13) . . . ?
P42 C43 H43A 108.3(16) . . . ?
P42 C43 H43B 108.4(16) . . . ?
C44 C43 H43A 108.4(19) . . . ?
C44 C43 H43B 108.4(18) . . . ?
H43A C43 H43B 109(2) . . . ?
P43 C44 C43 110.1(13) . . . ?
P43 C44 H44A 109.3(14) . . . ?
P43 C44 H44B 109.3(16) . . . ?
C43 C44 H44A 109.3(18) . . . ?
C43 C44 H44B 109.3(17) . . . ?
H44A C44 H44B 109.5(18) . . . ?
P43 C45 C46 113.4(17) . . . ?
P43 C45 H45A 108.5(17) . . . ?
P43 C45 H45B 108.5(17) . . . ?
C46 C45 H45A 108(2) . . . ?
C46 C45 H45B 108(2) . . . ?
H45A C45 H45B 109(2) . . . ?
As44 C46 C45 109.5(15) . . . ?
As44 C46 H46A 109.5(18) . . . ?
As44 C46 H46B 109.5(19) . . . ?
C45 C46 H46A 109(2) . . . ?
C45 C46 H46B 109(2) . . . ?
H46A C46 H46B 109(2) . . . ?
As11 C111 C112 114.6(17) . . . ?
As11 C111 C116 125.2(15) . . . ?
C112 C111 C116 120(2) . . . ?
C111 C112 C113 119.9(17) . . . ?
C111 C112 H112 120(3) . . . ?
C113 C112 H112 120(3) . . . ?
C112 C113 C114 120.0(17) . . . ?
C112 C113 H113 120(3) . . . ?
C114 C113 H113 120(2) . . . ?
C113 C114 C115 120(2) . . . ?
C113 C114 H114 120(2) . . . ?
C115 C114 H114 120(2) . . . ?
C114 C115 C116 120.0(17) . . . ?
C114 C115 H115 120(3) . . . ?
C116 C115 H115 120(3) . . . ?
C111 C116 C115 120.1(17) . . . ?
C111 C116 H116 120(2) . . . ?
C115 C116 H116 120(3) . . . ?
As11 C121 C122 118.5(12) . . . ?
As11 C121 C126 121.1(11) . . . ?
C122 C121 C126 120.0(14) . . . ?
C121 C122 C123 120.0(13) . . . ?
C121 C122 H122 120.0(16) . . . ?
C123 C122 H122 120.0(17) . . . ?
C122 C123 C124 120.0(13) . . . ?
C122 C123 H123 120.0(17) . . . ?
C124 C123 H123 120.0(15) . . . ?
C123 C124 C125 120.0(14) . . . ?
C123 C124 H124 120.0(15) . . . ?
C125 C124 H124 120.0(15) . . . ?
C124 C125 C126 119.9(13) . . . ?
C124 C125 H125 120.0(16) . . . ?
C126 C125 H125 120.0(17) . . . ?
C121 C126 C125 120.0(13) . . . ?
C121 C126 H126 120.0(15) . . . ?
C125 C126 H126 120.0(17) . . . ?
P12 C131 C132 119.4(9) . . . ?
P12 C131 C136 120.4(10) . . . ?
C132 C131 C136 120.0(12) . . . ?
C131 C132 C133 120.0(10) . . . ?
C131 C132 H132 120.0(14) . . . ?
C133 C132 H132 120.0(15) . . . ?
C132 C133 C134 120.0(10) . . . ?
C132 C133 H133 120.0(13) . . . ?
C134 C133 H133 120.0(13) . . . ?
C133 C134 C135 120.0(12) . . . ?
C133 C134 H134 120.0(12) . . . ?
C135 C134 H134 120.0(12) . . . ?
C134 C135 C136 120.0(10) . . . ?
C134 C135 H135 120.0(14) . . . ?
C136 C135 H135 120.0(15) . . . ?
C131 C136 C135 120.0(10) . . . ?
C131 C136 H136 120.0(13) . . . ?
C135 C136 H136 120.0(13) . . . ?
P13 C141 C142 118.5(14) . . . ?
P13 C141 C146 121.5(13) . . . ?
C142 C141 C146 119.9(13) . . . ?
C141 C142 C143 120.1(16) . . . ?
C141 C142 H142 120.0(15) . . . ?
C143 C142 H142 120.0(16) . . . ?
C142 C143 C144 120.0(13) . . . ?
C142 C143 H143 120.0(17) . . . ?
C144 C143 H143 120.0(16) . . . ?
C143 C144 C145 120.0(13) . . . ?
C143 C144 H144 120.0(18) . . . ?
C145 C144 H144 120.0(19) . . . ?
C144 C145 C146 120.0(16) . . . ?
C144 C145 H145 120.0(15) . . . ?
C146 C145 H145 120.0(16) . . . ?
C141 C146 C145 120.1(13) . . . ?
C141 C146 H146 120.0(16) . . . ?
C145 C146 H146 120.0(17) . . . ?
As14 C151 C152 118.4(9) . . . ?
As14 C151 C156 121.4(9) . . . ?
C152 C151 C156 120.0(10) . . . ?
C151 C152 C153 120.0(11) . . . ?
C151 C152 H152 120.0(11) . . . ?
C153 C152 H152 120.0(13) . . . ?
C152 C153 C154 120.0(10) . . . ?
C152 C153 H153 120.0(13) . . . ?
C154 C153 H153 120.0(12) . . . ?
C153 C154 C155 120.1(10) . . . ?
C153 C154 H154 120.0(12) . . . ?
C155 C154 H154 120.0(12) . . . ?
C154 C155 C156 119.9(11) . . . ?
C154 C155 H155 120.0(11) . . . ?
C156 C155 H155 120.0(13) . . . ?
C151 C156 C155 120.0(10) . . . ?
C151 C156 H156 120.0(12) . . . ?
C155 C156 H156 120.0(13) . . . ?
As14 C161 C162 117.7(9) . . . ?
As14 C161 C166 122.4(10) . . . ?
C162 C161 C166 119.9(11) . . . ?
C161 C162 C163 120.1(10) . . . ?
C161 C162 H162 119.9(13) . . . ?
C163 C162 H162 119.9(13) . . . ?
C162 C163 C164 119.9(12) . . . ?
C162 C163 H163 120.0(12) . . . ?
C164 C163 H163 120.0(13) . . . ?
C163 C164 C165 120.0(11) . . . ?
C163 C164 H164 120.0(13) . . . ?
C165 C164 H164 120.0(12) . . . ?
C164 C165 C166 120.0(10) . . . ?
C164 C165 H165 120.0(13) . . . ?
C166 C165 H165 120.0(13) . . . ?
C161 C166 C165 119.9(12) . . . ?
C161 C166 H166 120.0(13) . . . ?
C165 C166 H166 120.0(12) . . . ?
As21 C211 C212 117.0(9) . . . ?
As21 C211 C216 123.0(12) . . . ?
C212 C211 C216 119.9(13) . . . ?
C211 C212 C213 120.1(10) . . . ?
C211 C212 H212 120.0(15) . . . ?
C213 C212 H212 120.0(14) . . . ?
C212 C213 C214 120.0(13) . . . ?
C212 C213 H213 120.0(12) . . . ?
C214 C213 H213 120.0(16) . . . ?
C213 C214 C215 120.0(13) . . . ?
C213 C214 H214 120.0(16) . . . ?
C215 C214 H214 120.0(13) . . . ?
C214 C215 C216 120.0(10) . . . ?
C214 C215 H215 120.0(15) . . . ?
C216 C215 H215 120.0(14) . . . ?
C211 C216 C215 120.0(13) . . . ?
C211 C216 H216 120.0(16) . . . ?
C215 C216 H216 120.0(12) . . . ?
As21 C221 C222 119.1(9) . . . ?
As21 C221 C226 120.8(9) . . . ?
C222 C221 C226 120.0(11) . . . ?
C221 C222 C223 120.0(11) . . . ?
C221 C222 H222 120.0(13) . . . ?
C223 C222 H222 120.0(13) . . . ?
C222 C223 C224 120.0(10) . . . ?
C222 C223 H223 120.0(13) . . . ?
C224 C223 H223 120.0(13) . . . ?
C223 C224 C225 120.0(11) . . . ?
C223 C224 H224 120.0(12) . . . ?
C225 C224 H224 120.0(12) . . . ?
C224 C225 C226 120.0(11) . . . ?
C224 C225 H225 120.0(13) . . . ?
C226 C225 H225 120.0(13) . . . ?
C221 C226 C225 120.0(10) . . . ?
C221 C226 H226 120.0(13) . . . ?
C225 C226 H226 120.0(13) . . . ?
P22 C231 C232 119.7(15) . . . ?
P22 C231 C236 120.3(14) . . . ?
C232 C231 C236 120.0(15) . . . ?
C231 C232 C233 120.0(17) . . . ?
C231 C232 H232 120.0(17) . . . ?
C233 C232 H232 120.0(17) . . . ?
C232 C233 C234 119.9(15) . . . ?
C232 C233 H233 120.0(18) . . . ?
C234 C233 H233 120.1(18) . . . ?
C233 C234 C235 120.1(15) . . . ?
C233 C234 H234 119.9(19) . . . ?
C235 C234 H234 120(2) . . . ?
C234 C235 C236 120.0(17) . . . ?
C234 C235 H235 120.0(17) . . . ?
C236 C235 H235 120.0(17) . . . ?
C231 C236 C235 120.0(15) . . . ?
C231 C236 H236 120.0(18) . . . ?
C235 C236 H236 120.0(18) . . . ?
P23 C241 C242 120.3(10) . . . ?
P23 C241 C246 119.6(9) . . . ?
C242 C241 C246 119.9(11) . . . ?
C241 C242 C243 120.0(11) . . . ?
C241 C242 H242 120.0(13) . . . ?
C243 C242 H242 120.0(14) . . . ?
C242 C243 C244 120.0(11) . . . ?
C242 C243 H243 120.0(14) . . . ?
C244 C243 H243 120.0(12) . . . ?
C243 C244 C245 120.0(11) . . . ?
C243 C244 H244 120.0(12) . . . ?
C245 C244 H244 120.0(13) . . . ?
C244 C245 C246 119.9(11) . . . ?
C244 C245 H245 120.0(13) . . . ?
C246 C245 H245 120.0(14) . . . ?
C241 C246 C245 120.1(11) . . . ?
C241 C246 H246 120.0(12) . . . ?
C245 C246 H246 120.0(14) . . . ?
As24 C251 C252 118.9(10) . . . ?
As24 C251 C256 120.9(9) . . . ?
C252 C251 C256 120.0(11) . . . ?
C251 C252 C253 120.0(12) . . . ?
C251 C252 H252 120.0(14) . . . ?
C253 C252 H252 120.0(16) . . . ?
C252 C253 C254 120.0(12) . . . ?
C252 C253 H253 120.0(14) . . . ?
C254 C253 H253 120.0(12) . . . ?
C253 C254 C255 120.0(11) . . . ?
C253 C254 H254 120.0(13) . . . ?
C255 C254 H254 120.0(13) . . . ?
C254 C255 C256 120.0(12) . . . ?
C254 C255 H255 120.0(14) . . . ?
C256 C255 H255 120.0(16) . . . ?
C251 C256 C255 120.0(12) . . . ?
C251 C256 H256 120.0(12) . . . ?
C255 C256 H256 120.0(14) . . . ?
As24 C261 C262 115(2) . . . ?
As24 C261 C266 125(2) . . . ?
C262 C261 C266 120(3) . . . ?
C261 C262 C263 120(2) . . . ?
C261 C262 H262 120(4) . . . ?
C263 C262 H262 120(4) . . . ?
C262 C263 C264 120(2) . . . ?
C262 C263 H263 120(4) . . . ?
C264 C263 H263 120(3) . . . ?
C263 C264 C265 120(3) . . . ?
C263 C264 H264 120(3) . . . ?
C265 C264 H264 120(3) . . . ?
C264 C265 C266 120(2) . . . ?
C264 C265 H265 120(4) . . . ?
C266 C265 H265 120(4) . . . ?
C261 C266 C265 120(2) . . . ?
C261 C266 H266 120(3) . . . ?
C265 C266 H266 120(4) . . . ?
As31 C311 C312 118(2) . . . ?
As31 C311 C316 122(2) . . . ?
C312 C311 C316 120(2) . . . ?
C311 C312 C313 120(2) . . . ?
C311 C312 H312 120(3) . . . ?
C313 C312 H312 120(3) . . . ?
C312 C313 C314 120(2) . . . ?
C312 C313 H313 120(2) . . . ?
C314 C313 H313 120(3) . . . ?
C313 C314 C315 120(2) . . . ?
C313 C314 H314 120(3) . . . ?
C315 C314 H314 120(3) . . . ?
C314 C315 C316 120(2) . . . ?
C314 C315 H315 120(3) . . . ?
C316 C315 H315 120(3) . . . ?
C311 C316 C315 120(2) . . . ?
C311 C316 H316 120(3) . . . ?
C315 C316 H316 120(2) . . . ?
As31 C321 C322 116.5(16) . . . ?
As31 C321 C326 123.4(17) . . . ?
C322 C321 C326 120.0(17) . . . ?
C321 C322 C323 120(2) . . . ?
C321 C322 H322 120(2) . . . ?
C323 C322 H322 120(2) . . . ?
C322 C323 C324 120.0(18) . . . ?
C322 C323 H323 120(2) . . . ?
C324 C323 H323 120(2) . . . ?
C323 C324 C325 120.0(17) . . . ?
C323 C324 H324 120(2) . . . ?
C325 C324 H324 120(2) . . . ?
C324 C325 C326 120(2) . . . ?
C324 C325 H325 120(2) . . . ?
C326 C325 H325 120(2) . . . ?
C321 C326 C325 120.0(18) . . . ?
C321 C326 H326 120(2) . . . ?
C325 C326 H326 120(2) . . . ?
P32 C331 C332 117.4(11) . . . ?
P32 C331 C336 122.6(11) . . . ?
C332 C331 C336 120.0(12) . . . ?
C331 C332 C333 119.9(11) . . . ?
C331 C332 H332 120.0(15) . . . ?
C333 C332 H332 120.0(13) . . . ?
C332 C333 C334 120.1(12) . . . ?
C332 C333 H333 119.9(13) . . . ?
C334 C333 H333 119.9(13) . . . ?
C333 C334 C335 119.9(12) . . . ?
C333 C334 H334 120.1(14) . . . ?
C335 C334 H334 120.1(15) . . . ?
C334 C335 C336 120.1(11) . . . ?
C334 C335 H335 120.0(15) . . . ?
C336 C335 H335 120.0(13) . . . ?
C331 C336 C335 120.0(12) . . . ?
C331 C336 H336 120.0(13) . . . ?
C335 C336 H336 120.0(13) . . . ?
P33 C341 C342 118.7(11) . . . ?
P33 C341 C346 121.1(13) . . . ?
C342 C341 C346 120.0(14) . . . ?
C341 C342 C343 119.9(13) . . . ?
C341 C342 H342 120.0(15) . . . ?
C343 C342 H342 120.0(16) . . . ?
C342 C343 C344 120.0(14) . . . ?
C342 C343 H343 120.0(16) . . . ?
C344 C343 H343 120.0(18) . . . ?
C343 C344 C345 120.1(14) . . . ?
C343 C344 H344 120.0(16) . . . ?
C345 C344 H344 120.0(14) . . . ?
C344 C345 C346 120.0(13) . . . ?
C344 C345 H345 120.0(15) . . . ?
C346 C345 H345 120.0(16) . . . ?
C341 C346 C345 120.0(14) . . . ?
C341 C346 H346 120.0(18) . . . ?
C345 C346 H346 120.0(16) . . . ?
As34 C351 C352 119(3) . . . ?
As34 C351 C356 121(4) . . . ?
C352 C351 C356 120(3) . . . ?
C351 C352 C353 120(4) . . . ?
C351 C352 H352 120(4) . . . ?
C353 C352 H352 120(4) . . . ?
C352 C353 C354 120(3) . . . ?
C352 C353 H353 120(4) . . . ?
C354 C353 H353 120(5) . . . ?
C353 C354 C355 120(3) . . . ?
C353 C354 H354 120(5) . . . ?
C355 C354 H354 120(5) . . . ?
C354 C355 C356 120(4) . . . ?
C354 C355 H355 120(4) . . . ?
C356 C355 H355 120(4) . . . ?
C351 C356 C355 120(3) . . . ?
C351 C356 H356 120(5) . . . ?
C355 C356 H356 120(4) . . . ?
As34 C361a C362a 110(3) . . . ?
As34 C361a C366a 129(3) . . . ?
As34 C361a C361b 78(4) . . . ?
As34 C361a C366b 136(4) . . . ?
C362a C361a C366a 120(3) . . . ?
C362a C361a C361b 33(4) . . . ?
C362a C361a C366b 68(3) . . . ?
C366a C361a C361b 148(5) . . . ?
C366a C361a C366b 74(4) . . . ?
C361b C361a C366b 97(6) . . . ?
C361a C362a C363a 120(3) . . . ?
C361a C362a C361b 26(4) . . . ?
C361a C362a C362b 101(4) . . . ?
C361a C362a C366b 47(3) . . . ?
C361a C362a H362a 120(4) . . . ?
C363a C362a C361b 142(5) . . . ?
C363a C362a C362b 94(4) . . . ?
C363a C362a C366b 89(3) . . . ?
C363a C362a H362a 120(4) . . . ?
C361b C362a C362b 86(5) . . . ?
C361b C362a C366b 70(4) . . . ?
C361b C362a H362a 96(4) . . . ?
C362b C362a C366b 141(5) . . . ?
C362b C362a H362a 76(3) . . . ?
C366b C362a H362a 135(4) . . . ?
C362a C363a C364a 120(3) . . . ?
C362a C363a C363b 86(4) . . . ?
C362a C363a C364b 167(6) . . . ?
C362a C363a C365b 91(3) . . . ?
C362a C363a H363a 120(4) . . . ?
C364a C363a C363b 113(4) . . . ?
C364a C363a C364b 47(4) . . . ?
C364a C363a C365b 50(3) . . . ?
C364a C363a H363a 120(3) . . . ?
C363b C363a C364b 96(6) . . . ?
C363b C363a C365b 157(5) . . . ?
C363b C363a H363a 71(3) . . . ?
C364b C363a C365b 82(6) . . . ?
C364b C363a H363a 73(4) . . . ?
C365b C363a H363a 129(4) . . . ?
C363a C364a C365a 120(3) . . . ?
C363a C364a C364b 28(3) . . . ?
C363a C364a C365b 61(3) . . . ?
C363a C364a H364a 120(4) . . . ?
C365a C364a C364b 148(4) . . . ?
C365a C364a C365b 84(3) . . . ?
C365a C364a H364a 120(4) . . . ?
C364b C364a C365b 78(4) . . . ?
C364b C364a H364a 92(4) . . . ?
C365b C364a H364a 126(5) . . . ?
C364a C365a C366a 120(3) . . . ?
C364a C365a C365b 42(3) . . . ?
C364a C365a H365a 120(4) . . . ?
C366a C365a C365b 91(3) . . . ?
C366a C365a H365a 120(4) . . . ?
C365b C365a H365a 137(4) . . . ?
C361a C366a C365a 120(3) . . . ?
C361a C366a C366b 45(3) . . . ?
C361a C366a H366a 120(3) . . . ?
C365a C366a C366b 89(3) . . . ?
C365a C366a H366a 120(4) . . . ?
C366b C366a H366a 137(4) . . . ?
As34 C361b C361a 81(4) . . . ?
As34 C361b C362a 153(4) . . . ?
As34 C361b C362b 122(3) . . . ?
As34 C361b C366b 118(3) . . . ?
C361a C361b C362a 121(6) . . . ?
C361a C361b C362b 135(6) . . . ?
C361a C361b C366b 53(5) . . . ?
C362a C361b C362b 55(4) . . . ?
C362a C361b C366b 73(4) . . . ?
C362b C361b C366b 120(3) . . . ?
C362a C362b C361b 40(3) . . . ?
C362a C362b C363b 86(4) . . . ?
C362a C362b H362a 45(3) . . . ?
C362a C362b H362b 147(5) . . . ?
C361b C362b C363b 120(4) . . . ?
C361b C362b H362a 61(3) . . . ?
C361b C362b H362b 120(4) . . . ?
C363b C362b H362a 102(4) . . . ?
C363b C362b H362b 120(5) . . . ?
H362a C362b H362b 105(3) . . . ?
C363a C363b C362b 93(4) . . . ?
C363a C363b C364b 29(3) . . . ?
C363a C363b H363a 47(2) . . . ?
C363a C363b H363b 145(5) . . . ?
C362b C363b C364b 120(4) . . . ?
C362b C363b H363a 122(4) . . . ?
C362b C363b H363b 120(5) . . . ?
C364b C363b H363a 44(2) . . . ?
C364b C363b H363b 120(4) . . . ?
H363a C363b H363b 102(3) . . . ?
C363a C364b C364a 105(5) . . . ?
C363a C364b C363b 55(5) . . . ?
C363a C364b C365b 69(5) . . . ?
C363a C364b H363a 66(5) . . . ?
C363a C364b H364b 159(6) . . . ?
C364a C364b C363b 120(4) . . . ?
C364a C364b C365b 54(3) . . . ?
C364a C364b H363a 170(5) . . . ?
C364a C364b H364b 95(4) . . . ?
C363b C364b C365b 120(3) . . . ?
C363b C364b H363a 59(3) . . . ?
C363b C364b H364b 120(4) . . . ?
C365b C364b H363a 117(4) . . . ?
C365b C364b H364b 120(4) . . . ?
H363a C364b H364b 93(3) . . . ?
C363a C365b C364a 68(4) . . . ?
C363a C365b C365a 105(4) . . . ?
C363a C365b C364b 29(3) . . . ?
C363a C365b C366b 93(3) . . . ?
C363a C365b H365b 146(4) . . . ?
C364a C365b C365a 54(3) . . . ?
C364a C365b C364b 48(3) . . . ?
C364a C365b C366b 121(5) . . . ?
C364a C365b H365b 99(4) . . . ?
C365a C365b C364b 98(4) . . . ?
C365a C365b C366b 81(3) . . . ?
C365a C365b H365b 90(3) . . . ?
C364b C365b C366b 120(4) . . . ?
C364b C365b H365b 120(4) . . . ?
C366b C365b H365b 120(5) . . . ?
C361a C366b C362a 65(4) . . . ?
C361a C366b C366a 61(3) . . . ?
C361a C366b C361b 30(3) . . . ?
C361a C366b C365b 133(5) . . . ?
C361a C366b H366b 100(4) . . . ?
C362a C366b C366a 110(4) . . . ?
C362a C366b C361b 37(3) . . . ?
C362a C366b C365b 87(3) . . . ?
C362a C366b H366b 149(4) . . . ?
C366a C366b C361b 88(3) . . . ?
C366a C366b C365b 99(3) . . . ?
C366a C366b H366b 83(3) . . . ?
C361b C366b C365b 120(4) . . . ?
C361b C366b H366b 120(4) . . . ?
C365b C366b H366b 120(5) . . . ?
As41 C411 C412 115(2) . . . ?
As41 C411 C416 125(2) . . . ?
C412 C411 C416 120.0(19) . . . ?
C411 C412 C413 120(3) . . . ?
C411 C412 H412 120(2) . . . ?
C413 C412 H412 120(3) . . . ?
C412 C413 C414 120(2) . . . ?
C412 C413 H413 120(3) . . . ?
C414 C413 H413 120(3) . . . ?
C413 C414 C415 119.9(19) . . . ?
C413 C414 H414 120(3) . . . ?
C415 C414 H414 120(3) . . . ?
C414 C415 C416 120(3) . . . ?
C414 C415 H415 120(2) . . . ?
C416 C415 H415 120(3) . . . ?
C411 C416 C415 120(2) . . . ?
C411 C416 H416 120(3) . . . ?
C415 C416 H416 120(3) . . . ?
As41 C421 C422 122.4(13) . . . ?
As41 C421 C426 116.9(11) . . . ?
C422 C421 C426 120.0(14) . . . ?
C421 C422 C423 120.0(14) . . . ?
C421 C422 H422 120.0(18) . . . ?
C423 C422 H422 120.0(17) . . . ?
C422 C423 C424 119.9(13) . . . ?
C422 C423 H423 120.0(16) . . . ?
C424 C423 H423 120.0(15) . . . ?
C423 C424 C425 120.0(14) . . . ?
C423 C424 H424 120.0(15) . . . ?
C425 C424 H424 120.0(17) . . . ?
C424 C425 C426 120.0(14) . . . ?
C424 C425 H425 120.0(18) . . . ?
C426 C425 H425 120.0(17) . . . ?
C421 C426 C425 120.1(13) . . . ?
C421 C426 H426 120.0(15) . . . ?
C425 C426 H426 120.0(16) . . . ?
P42 C431 C432 117.7(16) . . . ?
P42 C431 C436 122.2(15) . . . ?
C432 C431 C436 120(2) . . . ?
C431 C432 C433 119.9(18) . . . ?
C431 C432 H432 120(2) . . . ?
C433 C432 H432 120(2) . . . ?
C432 C433 C434 120.0(17) . . . ?
C432 C433 H433 120(2) . . . ?
C434 C433 H433 120(2) . . . ?
C433 C434 C435 120(2) . . . ?
C433 C434 H434 120(2) . . . ?
C435 C434 H434 120(2) . . . ?
C434 C435 C436 119.9(18) . . . ?
C434 C435 H435 120(2) . . . ?
C436 C435 H435 120(2) . . . ?
C431 C436 C435 120.0(17) . . . ?
C431 C436 H436 120(2) . . . ?
C435 C436 H436 120(2) . . . ?
P43 C441 C442 116.9(16) . . . ?
P43 C441 C446 123.0(15) . . . ?
C442 C441 C446 120.1(17) . . . ?
C441 C442 C443 120.0(16) . . . ?
C441 C442 H442 120(2) . . . ?
C443 C442 H442 120(2) . . . ?
C442 C443 C444 120.0(17) . . . ?
C442 C443 H443 120(2) . . . ?
C444 C443 H443 120.0(19) . . . ?
C443 C444 C445 120.0(17) . . . ?
C443 C444 H444 120(2) . . . ?
C445 C444 H444 120(2) . . . ?
C444 C445 C446 120.0(16) . . . ?
C444 C445 H445 120(2) . . . ?
C446 C445 H445 120(2) . . . ?
C441 C446 C445 119.9(17) . . . ?
C441 C446 H446 120.0(19) . . . ?
C445 C446 H446 120(2) . . . ?
As44 C451 C452 117.7(12) . . . ?
As44 C451 C456 122.2(11) . . . ?
C452 C451 C456 120.0(14) . . . ?
C451 C452 C453 119.9(13) . . . ?
C451 C452 H452 120.0(17) . . . ?
C453 C452 H452 120.0(16) . . . ?
C452 C453 C454 120.0(13) . . . ?
C452 C453 H453 120.0(16) . . . ?
C454 C453 H453 120.0(15) . . . ?
C453 C454 C455 120.0(14) . . . ?
C453 C454 H454 120.0(14) . . . ?
C455 C454 H454 120.0(15) . . . ?
C454 C455 C456 120.0(13) . . . ?
C454 C455 H455 120.0(17) . . . ?
C456 C455 H455 120.0(16) . . . ?
C451 C456 C455 120.0(13) . . . ?
C451 C456 H456 120.0(15) . . . ?
C455 C456 H456 120.0(16) . . . ?
As44 C461 C462 117.3(12) . . . ?
As44 C461 C466 122.7(12) . . . ?
C462 C461 C466 120.0(14) . . . ?
C461 C462 C463 120.0(14) . . . ?
C461 C462 H462 120.0(16) . . . ?
C463 C462 H462 120(2) . . . ?
C462 C463 C464 120.0(14) . . . ?
C462 C463 H463 120.0(19) . . . ?
C464 C463 H463 120.0(17) . . . ?
C463 C464 C465 120.0(14) . . . ?
C463 C464 H464 120.0(17) . . . ?
C465 C464 H464 120.0(16) . . . ?
C464 C465 C466 120.0(14) . . . ?
C464 C465 H465 120.0(16) . . . ?
C466 C465 H465 120(2) . . . ?
C461 C466 C465 120.0(14) . . . ?
C461 C466 H466 120.0(16) . . . ?
C465 C466 H466 120.0(19) . . . ?
C362a H362a C362b 59(3) . . . ?
C363a H363a C363b 62(4) . . . ?
C363a H363a C364b 41(3) . . . ?
C363b H363a C364b 77(3) . . . ?

loop_
_geom_bond_atom_site_label_1
_geom_bond_atom_site_label_2
_geom_bond_distance
_geom_bond_site_symmetry_1
_geom_bond_site_symmetry_2
_geom_bond_publ_flag
Ag1 As11 2.578(2) . . ?
Ag1 As21 2.601(2) . . ?
Ag1 P12 2.475(4) . . ?
Ag1 P22 2.490(5) . . ?
Ag2 As14 2.608(3) . . ?
Ag2 As24 2.586(3) . . ?
Ag2 P13 2.478(5) . . ?
Ag2 P23 2.465(5) . . ?
Ag3 As31 2.606(3) . . ?
Ag3 As41 2.608(3) . . ?
Ag3 P32 2.508(6) . . ?
Ag3 P42 2.495(6) . . ?
Ag4 As34 2.620(4) . . ?
Ag4 As44 2.606(3) . . ?
Ag4 P33 2.452(6) . . ?
Ag4 P43 2.452(6) . . ?
As11 C11 1.942(17) . . ?
As11 C111 1.97(3) . . ?
As11 C121 1.926(16) . . ?
As14 C16 1.932(19) . . ?
As14 C151 1.928(11) . . ?
As14 C161 1.932(12) . . ?
As21 C21 1.95(2) . . ?
As21 C211 1.931(13) . . ?
As21 C221 1.928(13) . . ?
As24 C26 1.990(19) . . ?
As24 C251 1.912(12) . . ?
As24 C261 1.95(4) . . ?
As31 C31 1.94(2) . . ?
As31 C311 1.88(2) . . ?
As31 C321 1.911(19) . . ?
As34 C36 1.92(3) . . ?
As34 C351 1.942(17) . . ?
As34 C361a 1.96(4) . . ?
As34 C361b 1.94(3) . . ?
As41 C41 1.94(2) . . ?
As41 C411 1.92(2) . . ?
As41 C421 1.903(16) . . ?
As44 C46 1.96(2) . . ?
As44 C451 1.934(16) . . ?
As44 C461 1.920(16) . . ?
P1 F11 1.581(15) . . ?
P1 F12a 1.577(14) . . ?
P1 F12b 1.588(15) . . ?
P1 F13a 1.583(17) . . ?
P1 F13b 1.583(15) . . ?
P1 F14 1.583(14) . . ?
P1 F15a 1.589(15) . . ?
P1 F15b 1.573(16) . . ?
P1 F16a 1.580(17) . . ?
P1 F16b 1.583(15) . . ?
P2 F21 1.57(2) . . ?
P2 F22 1.587(19) . . ?
P2 F23 1.60(2) . . ?
P2 F24 1.57(3) . . ?
P2 F25 1.55(2) . . ?
P2 F26 1.54(3) . . ?
P3 F31 1.59(2) . . ?
P3 F32 1.571(17) . . ?
P3 F33 1.532(19) . . ?
P3 F34 1.59(2) . . ?
P3 F35 1.603(15) . . ?
P3 F36 1.601(17) . . ?
P4 F41 1.56(2) . . ?
P4 F42 1.64(3) . . ?
P4 F43 1.54(2) . . ?
P4 F44 1.60(2) . . ?
P4 F45 1.51(3) . . ?
P4 F46 1.59(2) . . ?
P12 C12 1.840(18) . . ?
P12 C13 1.832(19) . . ?
P12 C131 1.818(15) . . ?
P13 C14 1.82(2) . . ?
P13 C15 1.815(18) . . ?
P13 C141 1.826(13) . . ?
P22 C22 1.835(18) . . ?
P22 C23 1.82(2) . . ?
P22 C231 1.816(16) . . ?
P23 C24 1.852(19) . . ?
P23 C25 1.83(2) . . ?
P23 C241 1.817(14) . . ?
P32 C32 1.82(2) . . ?
P32 C33 1.84(2) . . ?
P32 C331 1.841(14) . . ?
P33 C34 1.82(2) . . ?
P33 C35 1.84(2) . . ?
P33 C341 1.802(17) . . ?
P42 C42 1.84(2) . . ?
P42 C43 1.85(2) . . ?
P42 C431 1.82(2) . . ?
P43 C44 1.819(19) . . ?
P43 C45 1.84(2) . . ?
P43 C441 1.81(2) . . ?
F12a F12b .91(3) . . ?
F12a F13b 1.48(3) . . ?
F12b F16a 1.53(2) . . ?
F13a F13b .92(3) . . ?
F13a F15b 1.50(2) . . ?
F15a F15b .89(3) . . ?
F15a F16b 1.53(3) . . ?
F16a F16b .86(3) . . ?
C11 C12 1.55(3) . . ?
C11 H11A .95(2) . . ?
C11 H11B .950(17) . . ?
C12 H12A .950(17) . . ?
C12 H12B .95(2) . . ?
C13 C14 1.53(2) . . ?
C13 H13A .950(16) . . ?
C13 H13B .950(18) . . ?
C14 H14A .950(16) . . ?
C14 H14B .950(19) . . ?
C15 C16 1.57(3) . . ?
C15 H15A .950(17) . . ?
C15 H15B .950(18) . . ?
C16 H16A .950(18) . . ?
C16 H16B .950(17) . . ?
C21 C22 1.56(3) . . ?
C21 H21A .95(2) . . ?
C21 H21B .950(17) . . ?
C22 H22A .95(2) . . ?
C22 H22B .95(2) . . ?
C23 C24 1.54(2) . . ?
C23 H23A .95(2) . . ?
C23 H23B .95(2) . . ?
C24 H24A .950(17) . . ?
C24 H24B .950(18) . . ?
C25 C26 1.53(3) . . ?
C25 H25A .95(2) . . ?
C25 H25B .95(2) . . ?
C26 H26A .950(17) . . ?
C26 H26B .950(18) . . ?
C31 C32 1.50(3) . . ?
C31 H31A .95(2) . . ?
C31 H31B .95(2) . . ?
C32 H32A .950(19) . . ?
C32 H32B .95(2) . . ?
C33 C34 1.51(3) . . ?
C33 H33A .95(2) . . ?
C33 H33B .95(2) . . ?
C34 H34A .95(2) . . ?
C34 H34B .95(2) . . ?
C35 C36 1.55(3) . . ?
C35 H35A .95(2) . . ?
C35 H35B .95(2) . . ?
C36 H36A .95(3) . . ?
C36 H36B .95(2) . . ?
C41 C42 1.53(3) . . ?
C41 H41A .95(2) . . ?
C41 H41B .95(2) . . ?
C42 H42A .95(2) . . ?
C42 H42B .95(2) . . ?
C43 C44 1.56(3) . . ?
C43 H43A .95(2) . . ?
C43 H43B .95(2) . . ?
C44 H44A .95(2) . . ?
C44 H44B .950(19) . . ?
C45 C46 1.57(3) . . ?
C45 H45A .95(2) . . ?
C45 H45B .95(2) . . ?
C46 H46A .95(2) . . ?
C46 H46B .95(2) . . ?
C111 C112 1.40(4) . . ?
C111 C116 1.40(4) . . ?
C112 C113 1.40(4) . . ?
C112 H112 .950(15) . . ?
C113 C114 1.40(4) . . ?
C113 H113 .950(15) . . ?
C114 C115 1.40(4) . . ?
C114 H114 .95(3) . . ?
C115 C116 1.40(4) . . ?
C115 H115 .950(15) . . ?
C116 H116 .950(15) . . ?
C121 C122 1.40(2) . . ?
C121 C126 1.40(2) . . ?
C122 C123 1.40(2) . . ?
C122 H122 .950(13) . . ?
C123 C124 1.40(2) . . ?
C123 H123 .950(14) . . ?
C124 C125 1.40(2) . . ?
C124 H124 .950(16) . . ?
C125 C126 1.40(2) . . ?
C125 H125 .950(13) . . ?
C126 H126 .950(14) . . ?
C131 C132 1.40(2) . . ?
C131 C136 1.401(18) . . ?
C132 C133 1.399(19) . . ?
C132 H132 .950(10) . . ?
C133 C134 1.401(18) . . ?
C133 H133 .950(10) . . ?
C134 C135 1.40(2) . . ?
C134 H134 .950(14) . . ?
C135 C136 1.400(19) . . ?
C135 H135 .950(10) . . ?
C136 H136 .950(10) . . ?
C141 C142 1.40(3) . . ?
C141 C146 1.40(3) . . ?
C142 C143 1.40(2) . . ?
C142 H142 .950(19) . . ?
C143 C144 1.40(3) . . ?
C143 H143 .950(13) . . ?
C144 C145 1.40(3) . . ?
C144 H144 .950(12) . . ?
C145 C146 1.40(2) . . ?
C145 H145 .950(19) . . ?
C146 H146 .950(13) . . ?
C151 C152 1.399(18) . . ?
C151 C156 1.400(18) . . ?
C152 C153 1.399(17) . . ?
C152 H152 .950(12) . . ?
C153 C154 1.400(18) . . ?
C153 H153 .950(11) . . ?
C154 C155 1.399(18) . . ?
C154 H154 .950(11) . . ?
C155 C156 1.400(17) . . ?
C155 H155 .950(12) . . ?
C156 H156 .950(11) . . ?
C161 C162 1.399(19) . . ?
C161 C166 1.402(17) . . ?
C162 C163 1.40(2) . . ?
C162 H162 .950(11) . . ?
C163 C164 1.400(17) . . ?
C163 H163 .950(13) . . ?
C164 C165 1.400(19) . . ?
C164 H164 .950(12) . . ?
C165 C166 1.40(2) . . ?
C165 H165 .950(11) . . ?
C166 H166 .950(13) . . ?
C211 C212 1.40(2) . . ?
C211 C216 1.402(18) . . ?
C212 C213 1.40(2) . . ?
C212 H212 .950(11) . . ?
C213 C214 1.401(18) . . ?
C213 H213 .950(15) . . ?
C214 C215 1.40(2) . . ?
C214 H214 .950(13) . . ?
C215 C216 1.40(2) . . ?
C215 H215 .950(11) . . ?
C216 H216 .950(15) . . ?
C221 C222 1.399(18) . . ?
C221 C226 1.401(18) . . ?
C222 C223 1.401(19) . . ?
C222 H222 .950(12) . . ?
C223 C224 1.400(18) . . ?
C223 H223 .950(11) . . ?
C224 C225 1.399(18) . . ?
C224 H224 .950(13) . . ?
C225 C226 1.400(19) . . ?
C225 H225 .950(12) . . ?
C226 H226 .950(11) . . ?
C231 C232 1.40(3) . . ?
C231 C236 1.40(3) . . ?
C232 C233 1.40(3) . . ?
C232 H232 .950(19) . . ?
C233 C234 1.40(3) . . ?
C233 H233 .950(15) . . ?
C234 C235 1.40(3) . . ?
C234 H234 .950(15) . . ?
C235 C236 1.40(3) . . ?
C235 H235 .950(19) . . ?
C236 H236 .950(15) . . ?
C241 C242 1.40(2) . . ?
C241 C246 1.40(2) . . ?
C242 C243 1.400(18) . . ?
C242 H242 .950(12) . . ?
C243 C244 1.40(2) . . ?
C243 H243 .950(11) . . ?
C244 C245 1.40(2) . . ?
C244 H244 .950(13) . . ?
C245 C246 1.399(18) . . ?
C245 H245 .950(12) . . ?
C246 H246 .950(11) . . ?
C251 C252 1.40(2) . . ?
C251 C256 1.40(2) . . ?
C252 C253 1.399(18) . . ?
C252 H252 .950(12) . . ?
C253 C254 1.40(2) . . ?
C253 H253 .950(13) . . ?
C254 C255 1.40(2) . . ?
C254 H254 .950(12) . . ?
C255 C256 1.399(18) . . ?
C255 H255 .950(12) . . ?
C256 H256 .950(13) . . ?
C261 C262 1.40(5) . . ?
C261 C266 1.40(5) . . ?
C262 C263 1.40(5) . . ?
C262 H262 .950(12) . . ?
C263 C264 1.40(5) . . ?
C263 H263 .95(2) . . ?
C264 C265 1.40(5) . . ?
C264 H264 .95(4) . . ?
C265 C266 1.40(5) . . ?
C265 H265 .950(12) . . ?
C266 H266 .95(2) . . ?
C311 C312 1.40(4) . . ?
C311 C316 1.40(4) . . ?
C312 C313 1.40(4) . . ?
C312 H312 .95(2) . . ?
C313 C314 1.40(4) . . ?
C313 H313 .95(3) . . ?
C314 C315 1.40(4) . . ?
C314 H314 .95(2) . . ?
C315 C316 1.40(4) . . ?
C315 H315 .95(2) . . ?
C316 H316 .95(3) . . ?
C321 C322 1.40(3) . . ?
C321 C326 1.40(3) . . ?
C322 C323 1.40(3) . . ?
C322 H322 .95(2) . . ?
C323 C324 1.40(3) . . ?
C323 H323 .950(17) . . ?
C324 C325 1.40(3) . . ?
C324 H324 .950(19) . . ?
C325 C326 1.40(3) . . ?
C325 H325 .95(2) . . ?
C326 H326 .950(17) . . ?
C331 C332 1.40(2) . . ?
C331 C336 1.40(2) . . ?
C332 C333 1.40(2) . . ?
C332 H332 .950(11) . . ?
C333 C334 1.40(2) . . ?
C333 H333 .950(14) . . ?
C334 C335 1.40(2) . . ?
C334 H334 .950(13) . . ?
C335 C336 1.40(2) . . ?
C335 H335 .950(11) . . ?
C336 H336 .950(14) . . ?
C341 C342 1.40(2) . . ?
C341 C346 1.40(2) . . ?
C342 C343 1.40(2) . . ?
C342 H342 .950(14) . . ?
C343 C344 1.40(2) . . ?
C343 H343 .950(15) . . ?
C344 C345 1.40(2) . . ?
C344 H344 .950(16) . . ?
C345 C346 1.40(2) . . ?
C345 H345 .950(14) . . ?
C346 H346 .950(15) . . ?
C351 C352 1.40(7) . . ?
C351 C356 1.40(6) . . ?
C352 C353 1.40(7) . . ?
C352 H352 .95(5) . . ?
C353 C354 1.40(6) . . ?
C353 H353 .95(2) . . ?
C354 C355 1.40(7) . . ?
C354 H354 .950(17) . . ?
C355 C356 1.40(7) . . ?
C355 H355 .95(5) . . ?
C356 H356 .95(2) . . ?
C361a C362a 1.40(6) . . ?
C361a C366a 1.40(6) . . ?
C361a C361b .71(6) . . ?
C361a C366b 1.12(6) . . ?
C362a C363a 1.40(5) . . ?
C362a C361b .90(5) . . ?
C362a C362b 1.14(6) . . ?
C362a C366b 1.43(6) . . ?
C362a H362a .95(3) . . ?
C363a C364a 1.40(6) . . ?
C363a C363b 1.15(7) . . ?
C363a C364b .68(5) . . ?
C363a C365b 1.32(6) . . ?
C363a H363a .95(3) . . ?
C364a C365a 1.40(6) . . ?
C364a C364b 1.06(6) . . ?
C364a C365b 1.16(7) . . ?
C364a H364a .95(4) . . ?
C365a C366a 1.40(5) . . ?
C365a C365b 1.72(7) . . ?
C365a H365a .95(3) . . ?
C366a C366b 1.53(6) . . ?
C366a H366a .95(3) . . ?
C361b C362b 1.40(6) . . ?
C361b C366b 1.40(7) . . ?
C362b C363b 1.40(6) . . ?
C362b H362a 1.29(6) . . ?
C362b H362b .95(4) . . ?
C363b C364b 1.40(7) . . ?
C363b H363a 1.24(4) . . ?
C363b H363b .95(5) . . ?
C364b C365b 1.40(6) . . ?
C364b H363a .99(4) . . ?
C364b H364b .95(3) . . ?
C365b C366b 1.40(6) . . ?
C365b H365b .95(4) . . ?
C366b H366b .95(5) . . ?
C411 C412 1.40(5) . . ?
C411 C416 1.40(4) . . ?
C412 C413 1.40(4) . . ?
C412 H412 .95(3) . . ?
C413 C414 1.40(4) . . ?
C413 H413 .950(17) . . ?
C414 C415 1.40(5) . . ?
C414 H414 .95(2) . . ?
C415 C416 1.40(4) . . ?
C415 H415 .95(3) . . ?
C416 H416 .950(17) . . ?
C421 C422 1.40(2) . . ?
C421 C426 1.40(2) . . ?
C422 C423 1.40(2) . . ?
C422 H422 .950(14) . . ?
C423 C424 1.40(2) . . ?
C423 H423 .950(15) . . ?
C424 C425 1.40(2) . . ?
C424 H424 .950(16) . . ?
C425 C426 1.40(2) . . ?
C425 H425 .950(14) . . ?
C426 H426 .950(15) . . ?
C431 C432 1.40(3) . . ?
C431 C436 1.40(3) . . ?
C432 C433 1.40(3) . . ?
C432 H432 .95(2) . . ?
C433 C434 1.40(3) . . ?
C433 H433 .950(18) . . ?
C434 C435 1.40(3) . . ?
C434 H434 .95(2) . . ?
C435 C436 1.40(3) . . ?
C435 H435 .95(2) . . ?
C436 H436 .950(18) . . ?
C441 C442 1.40(3) . . ?
C441 C446 1.40(3) . . ?
C442 C443 1.40(3) . . ?
C442 H442 .950(16) . . ?
C443 C444 1.40(3) . . ?
C443 H443 .95(2) . . ?
C444 C445 1.40(3) . . ?
C444 H444 .950(18) . . ?
C445 C446 1.40(3) . . ?
C445 H445 .950(16) . . ?
C446 H446 .95(2) . . ?
C451 C452 1.40(2) . . ?
C451 C456 1.40(2) . . ?
C452 C453 1.40(2) . . ?
C452 H452 .950(12) . . ?
C453 C454 1.40(2) . . ?
C453 H453 .950(13) . . ?
C454 C455 1.40(2) . . ?
C454 H454 .950(16) . . ?
C455 C456 1.40(2) . . ?
C455 H455 .950(12) . . ?
C456 H456 .950(13) . . ?
C461 C462 1.40(3) . . ?
C461 C466 1.40(3) . . ?
C462 C463 1.40(2) . . ?
C462 H462 .950(15) . . ?
C463 C464 1.40(3) . . ?
C463 H463 .950(14) . . ?
C464 C465 1.40(3) . . ?
C464 H464 .950(16) . . ?
C465 C466 1.40(2) . . ?
C465 H465 .950(15) . . ?
C466 H466 .950(14) . . ?

loop_
_geom_contact_atom_site_label_1
_geom_contact_atom_site_label_2
_geom_contact_distance
_geom_contact_site_symmetry_1
_geom_contact_site_symmetry_2
_geom_contact_publ_flag
? ? ? ? ? ?

loop_
_geom_torsion_atom_site_label_1
_geom_torsion_atom_site_label_2
_geom_torsion_atom_site_label_3
_geom_torsion_atom_site_label_4
_geom_torsion
_geom_torsion_site_symmetry_1
_geom_torsion_site_symmetry_2
_geom_torsion_site_symmetry_3
_geom_torsion_site_symmetry_4
_geom_torsion_publ_flag
? ? ? ? ? ? ? ? ? ?

loop_
_reflns_scale_group_code
_reflns_scale_meas_F
? 1.6364
